data_4344627
loop_
_publ_author_name
'Kim, Jee Eon'
'Bogart, Justin A.'
'Carroll, Patrick J.'
'Schelter, Eric J.'

_publ_section_title
;
 Rare Earth Metal Complexes of Bidentate Nitroxide Ligands: Synthesis and
 Electrochemistry.
;
_journal_issue 2
_journal_name_full 'Inorganic chemistry'
_journal_page_first 775
_journal_page_last 784
_journal_paper_doi 10.1021/acs.inorgchem.5b02236
_journal_volume 55
_journal_year 2016
_chemical_formula_sum 'C303 H383 K4 N23 O40 Pr4'
_chemical_formula_weight 5707.36
_space_group_IT_number 2
_symmetry_cell_setting triclinic
_symmetry_Int_Tables_number 2
_symmetry_space_group_name_Hall '-P 1'
_symmetry_space_group_name_H-M 'P -1'
_atom_sites_solution_hydrogens geom
_atom_sites_solution_primary direct
_audit_creation_method SHELXL-97
_cell_angle_alpha 65.602(2)
_cell_angle_beta 80.124(2)
_cell_angle_gamma 77.713(2)
_cell_formula_units_Z 1
_cell_length_a 12.1223(5)
_cell_length_b 24.8418(10)
_cell_length_c 28.1590(11)
_cell_measurement_temperature 100(1)
_cell_volume 7512.3(5)
_computing_data_collection 'Bruker APEX2'
_computing_data_reduction 'Bruker SAINT'
_computing_structure_refinement 'SHELXL-97 (Sheldrick, 2008)'
_computing_structure_solution 'SHELXS-97 (Sheldrick, 2008)'
_diffrn_ambient_temperature 100(1)
_diffrn_measured_fraction_theta_full 0.995
_diffrn_measured_fraction_theta_max 0.995
_diffrn_measurement_device 'CCD Area Detector'
_diffrn_measurement_device_type 'Bruker APEXII'
_diffrn_measurement_method 'phi and omega scans'
_diffrn_radiation_monochromator graphite
_diffrn_radiation_source 'sealed tube'
_diffrn_radiation_type MoK\a
_diffrn_radiation_wavelength 0.71073
_diffrn_reflns_av_R_equivalents 0.0278
_diffrn_reflns_av_sigmaI/netI 0.0231
_diffrn_reflns_limit_h_max 15
_diffrn_reflns_limit_h_min -15
_diffrn_reflns_limit_k_max 32
_diffrn_reflns_limit_k_min -32
_diffrn_reflns_limit_l_max 36
_diffrn_reflns_limit_l_min -36
_diffrn_reflns_number 198417
_diffrn_reflns_theta_full 27.56
_diffrn_reflns_theta_max 27.56
_diffrn_reflns_theta_min 1.43
_exptl_absorpt_coefficient_mu 0.762
_exptl_absorpt_correction_T_max 0.7456
_exptl_absorpt_correction_T_min 0.7118
_exptl_absorpt_correction_type multi-scan
_exptl_absorpt_process_details '(SADABS; Sheldrick, 2007)'
_exptl_crystal_density_diffrn 1.262
_exptl_crystal_density_method 'not measured'
_exptl_crystal_description rod
_exptl_crystal_F_000 2994
_exptl_crystal_size_max 0.22
_exptl_crystal_size_mid 0.08
_exptl_crystal_size_min 0.04
_refine_diff_density_max 7.077
_refine_diff_density_min -8.990
_refine_diff_density_rms 0.157
_refine_ls_extinction_method none
_refine_ls_goodness_of_fit_ref 1.061
_refine_ls_hydrogen_treatment constr
_refine_ls_matrix_type full
_refine_ls_number_parameters 1757
_refine_ls_number_reflns 34571
_refine_ls_number_restraints 384
_refine_ls_restrained_S_all 1.062
_refine_ls_R_factor_all 0.0919
_refine_ls_R_factor_gt 0.0839
_refine_ls_shift/su_max 0.002
_refine_ls_shift/su_mean 0.000
_refine_ls_structure_factor_coef Fsqd
_refine_ls_weighting_details 'calc w=1/[\s^2^(Fo^2^)+(0.0652P)^2^+76.3942P] where P=(Fo^2^+2Fc^2^)/3'
_refine_ls_weighting_scheme calc
_refine_ls_wR_factor_gt 0.2040
_refine_ls_wR_factor_ref 0.2098
_reflns_number_gt 31069
_reflns_number_total 34571
_reflns_threshold_expression >2sigma(I)
_cod_data_source_file ic5b02236_si_002.cif
_cod_data_source_block CMPD2-Pr(UP4687)
_cod_depositor_comments
;
The following automatic conversions were performed:
'_atom_site_symetry_multiplicity' tag replaced with
'_atom_site_symmetry_multiplicity' tag as specified in the
replacement file
'/usr/data/users/saulius/crontab/automatic-downloads/current/ACS/lib/lists/replacement-tags.lst'.

Automatic conversion script
Id: cif_correct_tags 4268 2015-11-12 08:31:59Z antanas 
;
_cod_original_sg_symbol_H-M 'P -1       '
_cod_database_code 4344627

loop_
_symmetry_equiv_pos_as_xyz
'x, y, z'
'-x, -y, -z'

loop_
_atom_site_label
_atom_site_type_symbol
_atom_site_fract_x
_atom_site_fract_y
_atom_site_fract_z
_atom_site_U_iso_or_equiv
_atom_site_adp_type
_atom_site_occupancy
_atom_site_symmetry_multiplicity
_atom_site_calc_flag
_atom_site_refinement_flags
_atom_site_disorder_assembly
_atom_site_disorder_group
Pr1 Pr 0.10490(2) 0.638249(12) 0.230503(11) 0.01869(7) Uani 1 1 d . . .
O1 O 0.2526(3) 0.56396(16) 0.26395(15) 0.0238(8) Uani 1 1 d . . .
O2 O 0.1462(3) 0.73321(17) 0.18118(15) 0.0246(8) Uani 1 1 d . . .
O3 O 0.0111(3) 0.65272(17) 0.30220(16) 0.0265(8) Uani 1 1 d . . .
O4 O 0.0621(3) 0.61302(18) 0.16725(15) 0.0261(8) Uani 1 1 d . . .
N1 N 0.1895(4) 0.5157(2) 0.28834(18) 0.0238(9) Uani 1 1 d . . .
N2 N 0.2525(3) 0.70871(19) 0.20400(16) 0.0200(8) Uani 1 1 d . . .
N3 N -0.0981(3) 0.68911(18) 0.29951(16) 0.0186(8) Uani 1 1 d . . .
N4 N -0.0536(4) 0.6419(2) 0.17050(17) 0.0216(9) Uani 1 1 d . . .
C1 C 0.3061(4) 0.5598(2) 0.35284(19) 0.0183(9) Uani 1 1 d . . .
C2 C 0.2786(4) 0.6214(2) 0.32532(18) 0.0175(9) Uani 1 1 d . . .
H2 H 0.2032 0.6383 0.3202 0.023 Uiso 1 1 calc R . .
C3 C 0.3611(4) 0.6582(2) 0.30540(19) 0.0186(9) Uani 1 1 d . . .
C4 C 0.4737(4) 0.6332(2) 0.3171(2) 0.0223(10) Uani 1 1 d . . .
H4 H 0.5297 0.6575 0.3050 0.030 Uiso 1 1 calc R . .
C5 C 0.5007(4) 0.5729(2) 0.3463(2) 0.0237(10) Uani 1 1 d . . .
H5 H 0.5749 0.5567 0.3545 0.032 Uiso 1 1 calc R . .
C6 C 0.4179(4) 0.5357(2) 0.3639(2) 0.0232(10) Uani 1 1 d . . .
H6 H 0.4375 0.4949 0.3831 0.031 Uiso 1 1 calc R . .
C7 C 0.2139(4) 0.5220(2) 0.3733(2) 0.0191(9) Uani 1 1 d . . .
C8 C 0.1616(4) 0.5027(2) 0.3431(2) 0.0227(10) Uani 1 1 d . . .
C9 C 0.0704(5) 0.4719(2) 0.3673(2) 0.0276(11) Uani 1 1 d . . .
H9 H 0.0326 0.4612 0.3473 0.037 Uiso 1 1 calc R . .
C10 C 0.0339(5) 0.4566(2) 0.4197(2) 0.0305(12) Uani 1 1 d . . .
H10 H -0.0259 0.4350 0.4346 0.041 Uiso 1 1 calc R . .
C11 C 0.0867(5) 0.4734(2) 0.4501(2) 0.0263(11) Uani 1 1 d . . .
H11 H 0.0643 0.4627 0.4857 0.035 Uiso 1 1 calc R . .
C12 C 0.1743(5) 0.5067(2) 0.4260(2) 0.0231(10) Uani 1 1 d . . .
H12 H 0.2081 0.5195 0.4460 0.031 Uiso 1 1 calc R . .
C13 C 0.2558(5) 0.4643(3) 0.2748(3) 0.0323(13) Uani 1 1 d . . .
C14 C 0.3753(6) 0.4480(3) 0.2930(3) 0.0426(16) Uani 1 1 d . . .
H14a H 0.4101 0.4834 0.2797 0.064 Uiso 1 1 calc R . .
H14b H 0.4202 0.4192 0.2801 0.064 Uiso 1 1 calc R . .
H14c H 0.3702 0.4313 0.3306 0.064 Uiso 1 1 calc R . .
C15 C 0.1984(7) 0.4088(3) 0.2988(3) 0.0518(19) Uani 1 1 d . . .
H15a H 0.1999 0.3922 0.3362 0.078 Uiso 1 1 calc R . .
H15b H 0.2380 0.3798 0.2851 0.078 Uiso 1 1 calc R . .
H15c H 0.1212 0.4196 0.2904 0.078 Uiso 1 1 calc R . .
C16 C 0.2650(6) 0.4861(3) 0.2150(3) 0.0408(15) Uani 1 1 d . . .
H16a H 0.1948 0.4850 0.2042 0.061 Uiso 1 1 calc R . .
H16b H 0.3251 0.4605 0.2038 0.061 Uiso 1 1 calc R . .
H16c H 0.2809 0.5264 0.1994 0.061 Uiso 1 1 calc R . .
C17 C 0.3298(4) 0.7233(2) 0.2739(2) 0.0204(10) Uani 1 1 d . . .
C18 C 0.2725(4) 0.7467(2) 0.2284(2) 0.0226(10) Uani 1 1 d . . .
C19 C 0.2373(5) 0.8085(2) 0.2055(2) 0.0285(12) Uani 1 1 d . . .
H19 H 0.1961 0.8242 0.1764 0.038 Uiso 1 1 calc R . .
C20 C 0.2621(5) 0.8467(2) 0.2249(3) 0.0319(13) Uani 1 1 d . . .
H20 H 0.2368 0.8876 0.2092 0.042 Uiso 1 1 calc R . .
C21 C 0.3242(5) 0.8246(2) 0.2677(2) 0.0289(12) Uani 1 1 d . . .
H21 H 0.3440 0.8505 0.2799 0.039 Uiso 1 1 calc R . .
C22 C 0.3566(5) 0.7632(2) 0.2922(2) 0.0240(10) Uani 1 1 d . . .
H22 H 0.3971 0.7482 0.3214 0.032 Uiso 1 1 calc R . .
C23 C 0.3450(5) 0.7036(3) 0.1616(2) 0.0268(11) Uani 1 1 d . . .
C24 C 0.4543(4) 0.6712(3) 0.1870(2) 0.0289(12) Uani 1 1 d . . .
H24a H 0.4774 0.6948 0.2022 0.043 Uiso 1 1 calc R . .
H24b H 0.5125 0.6654 0.1610 0.043 Uiso 1 1 calc R . .
H24c H 0.4420 0.6331 0.2139 0.043 Uiso 1 1 calc R . .
C25 C 0.3613(5) 0.7648(3) 0.1182(2) 0.0390(15) Uani 1 1 d . . .
H25a H 0.2894 0.7864 0.1057 0.058 Uiso 1 1 calc R . .
H25b H 0.4119 0.7592 0.0898 0.058 Uiso 1 1 calc R . .
H25c H 0.3929 0.7872 0.1319 0.058 Uiso 1 1 calc R . .
C26 C 0.3114(5) 0.6652(3) 0.1377(2) 0.0339(13) Uani 1 1 d . . .
H26a H 0.3005 0.6269 0.1647 0.051 Uiso 1 1 calc R . .
H26b H 0.3704 0.6598 0.1118 0.051 Uiso 1 1 calc R . .
H26c H 0.2422 0.6847 0.1216 0.051 Uiso 1 1 calc R . .
C27 C -0.2277(4) 0.7870(2) 0.22244(19) 0.0189(9) Uani 1 1 d . . .
C28 C -0.1697(4) 0.7625(2) 0.18693(19) 0.0188(9) Uani 1 1 d . . .
H28 H -0.0919 0.7497 0.1876 0.025 Uiso 1 1 calc R . .
C29 C -0.2258(4) 0.7568(2) 0.15046(19) 0.0196(9) Uani 1 1 d . . .
C30 C -0.3432(5) 0.7756(2) 0.1506(2) 0.0245(11) Uani 1 1 d . . .
H30 H -0.3820 0.7724 0.1264 0.033 Uiso 1 1 calc R . .
C31 C -0.4020(5) 0.7989(2) 0.1862(2) 0.0268(11) Uani 1 1 d . . .
H31 H -0.4802 0.8103 0.1864 0.036 Uiso 1 1 calc R . .
C32 C -0.3443(4) 0.8055(2) 0.2218(2) 0.0225(10) Uani 1 1 d . . .
H32 H -0.3838 0.8223 0.2451 0.030 Uiso 1 1 calc R . .
C33 C -0.1589(4) 0.7966(2) 0.25657(19) 0.0185(9) Uani 1 1 d . . .
C34 C -0.0851(4) 0.7495(2) 0.28893(19) 0.0175(9) Uani 1 1 d . . .
C35 C -0.0029(4) 0.7622(2) 0.3100(2) 0.0221(10) Uani 1 1 d . . .
H35 H 0.0517 0.7314 0.3283 0.029 Uiso 1 1 calc R . .
C36 C -0.0017(5) 0.8206(3) 0.3039(2) 0.0255(11) Uani 1 1 d . . .
H36 H 0.0537 0.8287 0.3180 0.034 Uiso 1 1 calc R . .
C37 C -0.0831(5) 0.8666(2) 0.2767(2) 0.0250(11) Uani 1 1 d . . .
H37 H -0.0861 0.9052 0.2747 0.033 Uiso 1 1 calc R . .
C38 C -0.1601(4) 0.8547(2) 0.2526(2) 0.0226(10) Uani 1 1 d . . .
H38 H -0.2133 0.8858 0.2335 0.030 Uiso 1 1 calc R . .
C39 C -0.1680(4) 0.6618(2) 0.3509(2) 0.0209(10) Uani 1 1 d . . .
C40 C -0.2839(4) 0.7014(2) 0.3489(2) 0.0255(11) Uani 1 1 d . . .
H40a H -0.2748 0.7395 0.3473 0.038 Uiso 1 1 calc R . .
H40b H -0.3321 0.6825 0.3797 0.038 Uiso 1 1 calc R . .
H40c H -0.3176 0.7069 0.3184 0.038 Uiso 1 1 calc R . .
C41 C -0.1846(5) 0.6007(2) 0.3554(2) 0.0296(12) Uani 1 1 d . . .
H41a H -0.2221 0.6055 0.3261 0.044 Uiso 1 1 calc R . .
H41b H -0.2301 0.5822 0.3873 0.044 Uiso 1 1 calc R . .
H41c H -0.1121 0.5759 0.3554 0.044 Uiso 1 1 calc R . .
C42 C -0.1102(5) 0.6541(3) 0.3982(2) 0.0320(13) Uani 1 1 d . . .
H42a H -0.0350 0.6322 0.3971 0.048 Uiso 1 1 calc R . .
H42b H -0.1533 0.6326 0.4300 0.048 Uiso 1 1 calc R . .
H42c H -0.1062 0.6928 0.3971 0.048 Uiso 1 1 calc R . .
C43 C -0.1621(4) 0.7357(2) 0.1095(2) 0.0220(10) Uani 1 1 d . . .
C44 C -0.0786(5) 0.6844(2) 0.1182(2) 0.0233(10) Uani 1 1 d . . .
C45 C -0.0189(6) 0.6737(3) 0.0751(2) 0.0350(13) Uani 1 1 d . . .
H45 H 0.0384 0.6407 0.0807 0.047 Uiso 1 1 calc R . .
C46 C -0.0426(7) 0.7107(4) 0.0246(3) 0.0497(19) Uani 1 1 d . . .
H46 H -0.0018 0.7025 -0.0034 0.066 Uiso 1 1 calc R . .
C47 C -0.1269(7) 0.7602(3) 0.0154(2) 0.0442(17) Uani 1 1 d . . .
H47 H -0.1444 0.7847 -0.0186 0.059 Uiso 1 1 calc R . .
C48 C -0.1846(5) 0.7725(3) 0.0573(2) 0.0309(12) Uani 1 1 d . . .
H48 H -0.2402 0.8062 0.0510 0.041 Uiso 1 1 calc R . .
C49 C -0.1270(5) 0.5928(2) 0.1934(2) 0.0274(11) Uani 1 1 d . . .
C50 C -0.2503(5) 0.6207(3) 0.2009(3) 0.0358(14) Uani 1 1 d . . .
H50a H -0.2553 0.6441 0.2214 0.054 Uiso 1 1 calc R . .
H50b H -0.2960 0.5896 0.2188 0.054 Uiso 1 1 calc R . .
H50c H -0.2772 0.6460 0.1674 0.054 Uiso 1 1 calc R . .
C51 C -0.1151(6) 0.5576(3) 0.1589(3) 0.0384(15) Uani 1 1 d . . .
H51a H -0.1488 0.5827 0.1268 0.058 Uiso 1 1 calc R . .
H51b H -0.1529 0.5234 0.1769 0.058 Uiso 1 1 calc R . .
H51c H -0.0362 0.5447 0.1511 0.058 Uiso 1 1 calc R . .
C52 C -0.0871(5) 0.5509(3) 0.2467(2) 0.0335(13) Uani 1 1 d . . .
H52a H -0.0110 0.5314 0.2422 0.050 Uiso 1 1 calc R . .
H52b H -0.1361 0.5213 0.2640 0.050 Uiso 1 1 calc R . .
H52c H -0.0889 0.5735 0.2675 0.050 Uiso 1 1 calc R . .
Pr2 Pr 0.27426(4) 0.161806(15) 0.228685(14) 0.04428(12) Uani 1 1 d . . .
O5 O 0.4515(5) 0.1500(3) 0.1794(2) 0.0554(14) Uani 1 1 d . . .
O6 O 0.2960(3) 0.18364(18) 0.29762(17) 0.0290(9) Uani 1 1 d . . .
O7 O 0.2699(4) 0.06243(19) 0.27149(18) 0.0356(10) Uani 1 1 d . . .
O8 O 0.1862(4) 0.2522(2) 0.17095(16) 0.0359(10) Uani 1 1 d . . .
N5 N 0.4126(7) 0.1389(3) 0.1419(2) 0.0507(18) Uani 1 1 d . . .
N6 N 0.4161(4) 0.1668(2) 0.2851(2) 0.0281(10) Uani 1 1 d . . .
N7 N 0.1625(4) 0.0556(2) 0.30180(19) 0.0276(10) Uani 1 1 d . . .
N8 N 0.0796(5) 0.2374(2) 0.19995(19) 0.0330(11) Uani 1 1 d . . .
C53 C 0.5875(5) 0.0419(2) 0.2099(2) 0.0244(11) Uani 1 1 d . . .
C54 C 0.5408(4) 0.0547(2) 0.2538(2) 0.0264(11) Uani 1 1 d . . .
H54 H 0.4630 0.0566 0.2631 0.035 Uiso 1 1 calc R . .
C55 C 0.6072(4) 0.0647(2) 0.2836(2) 0.0237(11) Uani 1 1 d . . .
C56 C 0.7256(5) 0.0596(3) 0.2703(2) 0.0274(11) Uani 1 1 d . . .
H56 H 0.7719 0.0664 0.2898 0.036 Uiso 1 1 calc R . .
C57 C 0.7724(5) 0.0446(3) 0.2285(2) 0.0297(12) Uani 1 1 d . . .
H57 H 0.8506 0.0406 0.2202 0.040 Uiso 1 1 calc R . .
C58 C 0.7049(5) 0.0352(3) 0.1984(2) 0.0292(12) Uani 1 1 d . . .
H58 H 0.7380 0.0245 0.1706 0.039 Uiso 1 1 calc R . .
C59 C 0.5096(5) 0.0313(2) 0.1801(2) 0.0263(11) Uani 1 1 d . . .
C60 C 0.4275(5) 0.0760(3) 0.1507(2) 0.0254(11) Uani 1 1 d . . .
C61 C 0.3483(5) 0.0595(3) 0.1307(2) 0.0298(12) Uani 1 1 d . . .
H61 H 0.2897 0.0884 0.1137 0.040 Uiso 1 1 calc R . .
C62 C 0.3551(5) 0.0016(3) 0.1357(2) 0.0335(13) Uani 1 1 d . . .
H62 H 0.3021 -0.0082 0.1215 0.045 Uiso 1 1 calc R . .
C63 C 0.4408(6) -0.0424(3) 0.1618(2) 0.0347(13) Uani 1 1 d . . .
H63 H 0.4475 -0.0814 0.1642 0.046 Uiso 1 1 calc R . .
C64 C 0.5159(5) -0.0273(3) 0.1841(2) 0.0309(12) Uani 1 1 d . . .
H64 H 0.5723 -0.0568 0.2023 0.041 Uiso 1 1 calc R . .
C65 C 0.4677(7) 0.1766(3) 0.0886(3) 0.0463(17) Uani 1 1 d . . .
C66 C 0.4428(13) 0.2408(4) 0.0867(4) 0.099(5) Uani 1 1 d . . .
H66a H 0.5096 0.2505 0.0933 0.148 Uiso 1 1 calc R . .
H66b H 0.3823 0.2436 0.1128 0.148 Uiso 1 1 calc R . .
H66c H 0.4212 0.2682 0.0527 0.148 Uiso 1 1 calc R . .
C67 C 0.4095(7) 0.1787(4) 0.0445(3) 0.0470(18) Uani 1 1 d . . .
H67a H 0.4430 0.2044 0.0117 0.071 Uiso 1 1 calc R . .
H67b H 0.3303 0.1940 0.0487 0.071 Uiso 1 1 calc R . .
H67c H 0.4180 0.1391 0.0451 0.071 Uiso 1 1 calc R . .
C68 C 0.5929(7) 0.1545(5) 0.0820(3) 0.073(3) Uani 1 1 d . . .
H68a H 0.6041 0.1164 0.0794 0.109 Uiso 1 1 calc R . .
H68b H 0.6277 0.1504 0.1118 0.109 Uiso 1 1 calc R . .
H68c H 0.6266 0.1827 0.0508 0.109 Uiso 1 1 calc R . .
C69 C 0.5563(5) 0.0764(3) 0.3311(2) 0.0264(11) Uani 1 1 d . . .
C70 C 0.4631(5) 0.1212(2) 0.3324(2) 0.0266(11) Uani 1 1 d . . .
C71 C 0.4161(5) 0.1224(3) 0.3808(3) 0.0318(13) Uani 1 1 d . . .
H71 H 0.3528 0.1508 0.3819 0.042 Uiso 1 1 calc R . .
C72 C 0.4600(6) 0.0831(3) 0.4269(3) 0.0347(13) Uani 1 1 d . . .
H72 H 0.4267 0.0850 0.4586 0.046 Uiso 1 1 calc R . .
C73 C 0.5548(5) 0.0405(3) 0.4258(3) 0.0346(13) Uani 1 1 d . . .
H73 H 0.5871 0.0145 0.4565 0.046 Uiso 1 1 calc R . .
C74 C 0.5999(5) 0.0374(3) 0.3784(3) 0.0313(12) Uani 1 1 d . . .
H74 H 0.6619 0.0081 0.3779 0.042 Uiso 1 1 calc R . .
C75 C 0.4718(5) 0.2228(3) 0.2630(3) 0.0327(13) Uani 1 1 d . . .
C76 C 0.4067(6) 0.2692(3) 0.2175(3) 0.0419(16) Uani 1 1 d . . .
H76a H 0.4066 0.2528 0.1921 0.063 Uiso 1 1 calc R . .
H76b H 0.4427 0.3043 0.2015 0.063 Uiso 1 1 calc R . .
H76c H 0.3301 0.2798 0.2303 0.063 Uiso 1 1 calc R . .
C77 C 0.4685(6) 0.2489(3) 0.3037(3) 0.0449(17) Uani 1 1 d . . .
H77a H 0.3925 0.2532 0.3198 0.067 Uiso 1 1 calc R . .
H77b H 0.4928 0.2873 0.2870 0.067 Uiso 1 1 calc R . .
H77c H 0.5181 0.2225 0.3299 0.067 Uiso 1 1 calc R . .
C78 C 0.5936(5) 0.2061(3) 0.2424(3) 0.0372(14) Uani 1 1 d . . .
H78a H 0.6348 0.1770 0.2709 0.056 Uiso 1 1 calc R . .
H78b H 0.6293 0.2412 0.2262 0.056 Uiso 1 1 calc R . .
H78c H 0.5931 0.1896 0.2170 0.056 Uiso 1 1 calc R . .
C79 C -0.0073(4) 0.1114(2) 0.3604(2) 0.0220(10) Uani 1 1 d . . .
C80 C 0.0162(4) 0.1673(2) 0.32361(19) 0.0210(10) Uani 1 1 d . . .
H80 H 0.0913 0.1734 0.3135 0.028 Uiso 1 1 calc R . .
C81 C -0.0701(5) 0.2138(2) 0.3020(2) 0.0223(10) Uani 1 1 d . . .
C82 C -0.1820(5) 0.2042(3) 0.3175(2) 0.0274(11) Uani 1 1 d . . .
H82 H -0.2406 0.2352 0.3037 0.036 Uiso 1 1 calc R . .
C83 C -0.2070(5) 0.1490(3) 0.3533(2) 0.0288(12) Uani 1 1 d . . .
H83 H -0.2821 0.1429 0.3629 0.038 Uiso 1 1 calc R . .
C84 C -0.1204(5) 0.1029(3) 0.3749(2) 0.0288(12) Uani 1 1 d . . .
H84 H -0.1376 0.0661 0.3991 0.038 Uiso 1 1 calc R . .
C85 C 0.0893(5) 0.0657(2) 0.3846(2) 0.0244(11) Uani 1 1 d . . .
C86 C 0.1771(5) 0.0425(2) 0.3555(2) 0.0243(11) Uani 1 1 d . . .
C87 C 0.2759(5) 0.0091(2) 0.3785(2) 0.0281(12) Uani 1 1 d . . .
H87 H 0.3362 -0.0043 0.3588 0.037 Uiso 1 1 calc R . .
C88 C 0.2846(6) -0.0042(3) 0.4308(3) 0.0359(14) Uani 1 1 d . . .
H88 H 0.3514 -0.0260 0.4456 0.048 Uiso 1 1 calc R . .
C89 C 0.1959(6) 0.0142(3) 0.4610(3) 0.0398(15) Uani 1 1 d . . .
H89 H 0.2007 0.0030 0.4965 0.053 Uiso 1 1 calc R . .
C90 C 0.0992(6) 0.0497(3) 0.4380(2) 0.0321(13) Uani 1 1 d . . .
H90 H 0.0399 0.0631 0.4581 0.043 Uiso 1 1 calc R . .
C91 C 0.1215(5) 0.0050(3) 0.2962(3) 0.0333(13) Uani 1 1 d . . .
C92 C 0.0120(6) -0.0085(4) 0.3314(3) 0.0500(19) Uani 1 1 d . . .
H92a H -0.0190 -0.0367 0.3244 0.075 Uiso 1 1 calc R . .
H92b H -0.0415 0.0278 0.3245 0.075 Uiso 1 1 calc R . .
H92c H 0.0276 -0.0252 0.3674 0.075 Uiso 1 1 calc R . .
C93 C 0.2088(6) -0.0509(3) 0.3086(3) 0.0422(16) Uani 1 1 d . . .
H93a H 0.2763 -0.0423 0.2852 0.063 Uiso 1 1 calc R . .
H93b H 0.1792 -0.0814 0.3044 0.063 Uiso 1 1 calc R . .
H93c H 0.2265 -0.0647 0.3441 0.063 Uiso 1 1 calc R . .
C94 C 0.0960(6) 0.0272(4) 0.2395(3) 0.054(2) Uani 1 1 d . . .
H94a H 0.1628 0.0389 0.2166 0.081 Uiso 1 1 calc R . .
H94b H 0.0361 0.0609 0.2321 0.081 Uiso 1 1 calc R . .
H94c H 0.0730 -0.0043 0.2340 0.081 Uiso 1 1 calc R . .
C95 C -0.0429(5) 0.2738(3) 0.2653(2) 0.0284(12) Uani 1 1 d . . .
C96 C 0.0288(5) 0.2845(3) 0.2189(2) 0.0310(12) Uani 1 1 d . . .
C97 C 0.0550(7) 0.3427(3) 0.1907(3) 0.0472(18) Uani 1 1 d . . .
H97 H 0.1046 0.3502 0.1604 0.063 Uiso 1 1 calc R . .
C98 C 0.0097(8) 0.3885(3) 0.2066(4) 0.062(2) Uani 1 1 d . . .
H98 H 0.0293 0.4264 0.1872 0.082 Uiso 1 1 calc R . .
C99 C -0.0638(8) 0.3792(3) 0.2504(4) 0.061(2) Uani 1 1 d . . .
H99 H -0.0965 0.4107 0.2605 0.081 Uiso 1 1 calc R . .
C100 C -0.0895(6) 0.3218(3) 0.2798(3) 0.0431(16) Uani 1 1 d . . .
H100 H -0.1392 0.3154 0.3100 0.057 Uiso 1 1 calc R . .
C101 C 0.0084(7) 0.2314(5) 0.1636(3) 0.058(2) Uani 1 1 d . . .
C102 C -0.0182(9) 0.2902(6) 0.1167(3) 0.086(4) Uani 1 1 d . . .
H102a H -0.0657 0.3192 0.1286 0.129 Uiso 1 1 calc R . .
H102b H -0.0568 0.2836 0.0930 0.129 Uiso 1 1 calc R . .
H102c H 0.0512 0.3047 0.0990 0.129 Uiso 1 1 calc R . .
C103 C -0.1020(7) 0.2097(5) 0.1941(3) 0.062(3) Uani 1 1 d . . .
H103a H -0.0845 0.1737 0.2244 0.093 Uiso 1 1 calc R . .
H103b H -0.1432 0.2018 0.1721 0.093 Uiso 1 1 calc R . .
H103c H -0.1473 0.2400 0.2050 0.093 Uiso 1 1 calc R . .
C104 C 0.0788(8) 0.1839(6) 0.1447(4) 0.083(4) Uani 1 1 d . . .
H104a H 0.1471 0.1979 0.1248 0.124 Uiso 1 1 calc R . .
H104b H 0.0357 0.1764 0.1230 0.124 Uiso 1 1 calc R . .
H104c H 0.0980 0.1475 0.1743 0.124 Uiso 1 1 calc R . .
K1 K 0.38548(9) 0.72900(5) 0.48278(4) 0.0221(2) Uani 1 1 d . . .
O9 O 0.5082(3) 0.61435(17) 0.50486(15) 0.0243(8) Uani 1 1 d . . .
O10 O 0.5847(3) 0.69498(16) 0.53360(14) 0.0231(7) Uani 1 1 d . . .
O11 O 0.4187(3) 0.78625(16) 0.54649(16) 0.0258(8) Uani 1 1 d . . .
O12 O 0.2319(3) 0.82911(17) 0.48289(16) 0.0285(8) Uani 1 1 d . . .
O13 O 0.1570(3) 0.74921(19) 0.45569(15) 0.0283(8) Uani 1 1 d . . .
O14 O 0.3133(3) 0.6520(2) 0.45036(17) 0.0308(9) Uani 1 1 d . . .
C105 C 0.6246(5) 0.6149(3) 0.5062(2) 0.0289(12) Uani 1 1 d . . .
H105a H 0.6543 0.6424 0.4727 0.038 Uiso 1 1 calc R . .
H105b H 0.6677 0.5753 0.5127 0.038 Uiso 1 1 calc R . .
C106 C 0.6355(5) 0.6341(3) 0.5487(2) 0.0286(12) Uani 1 1 d . . .
H106a H 0.5975 0.6097 0.5815 0.038 Uiso 1 1 calc R . .
H106b H 0.7148 0.6296 0.5535 0.038 Uiso 1 1 calc R . .
C107 C 0.5880(5) 0.7176(2) 0.5723(2) 0.0262(11) Uani 1 1 d . . .
H107a H 0.6659 0.7136 0.5790 0.035 Uiso 1 1 calc R . .
H107b H 0.5464 0.6953 0.6048 0.035 Uiso 1 1 calc R . .
C108 C 0.5351(5) 0.7824(3) 0.5519(2) 0.0277(11) Uani 1 1 d . . .
H108a H 0.5417 0.8001 0.5759 0.037 Uiso 1 1 calc R . .
H108b H 0.5737 0.8040 0.5182 0.037 Uiso 1 1 calc R . .
C109 C 0.3643(5) 0.8470(2) 0.5254(3) 0.0321(13) Uani 1 1 d . . .
H109a H 0.3999 0.8677 0.4907 0.043 Uiso 1 1 calc R . .
H109b H 0.3720 0.8671 0.5475 0.043 Uiso 1 1 calc R . .
C110 C 0.2419(5) 0.8486(3) 0.5226(3) 0.0322(13) Uani 1 1 d . . .
H110a H 0.2091 0.8227 0.5561 0.043 Uiso 1 1 calc R . .
H110b H 0.2015 0.8891 0.5145 0.043 Uiso 1 1 calc R . .
C111 C 0.1164(5) 0.8360(3) 0.4743(3) 0.0346(13) Uani 1 1 d . . .
H111a H 0.0832 0.8779 0.4618 0.046 Uiso 1 1 calc R . .
H111b H 0.0736 0.8145 0.5067 0.046 Uiso 1 1 calc R . .
C112 C 0.1131(5) 0.8113(3) 0.4343(2) 0.0359(14) Uani 1 1 d . . .
H112a H 0.0357 0.8173 0.4262 0.048 Uiso 1 1 calc R . .
H112b H 0.1585 0.8316 0.4024 0.048 Uiso 1 1 calc R . .
C113 C 0.1457(5) 0.7205(3) 0.4229(2) 0.0343(13) Uani 1 1 d . . .
H113a H 0.1853 0.7388 0.3886 0.046 Uiso 1 1 calc R . .
H113b H 0.0663 0.7244 0.4186 0.046 Uiso 1 1 calc R . .
C114 C 0.1950(5) 0.6558(3) 0.4476(3) 0.0351(14) Uani 1 1 d . . .
H114a H 0.1576 0.6378 0.4825 0.047 Uiso 1 1 calc R . .
H114b H 0.1843 0.6347 0.4269 0.047 Uiso 1 1 calc R . .
C115 C 0.3685(5) 0.5918(3) 0.4691(3) 0.0350(14) Uani 1 1 d . . .
H115a H 0.3569 0.5723 0.4473 0.047 Uiso 1 1 calc R . .
H115b H 0.3378 0.5702 0.5047 0.047 Uiso 1 1 calc R . .
C116 C 0.4927(5) 0.5919(3) 0.4679(3) 0.0312(13) Uani 1 1 d . . .
H116a H 0.5339 0.5515 0.4766 0.041 Uiso 1 1 calc R . .
H116b H 0.5216 0.6168 0.4331 0.041 Uiso 1 1 calc R . .
N9 N 0.5240(3) 0.80773(15) 0.40897(13) 0.0337(11) Uani 1 1 d G . .
C117 C 0.4672(2) 0.85477(18) 0.36899(15) 0.0424(16) Uani 1 1 d G . .
H117 H 0.3921 0.8549 0.3658 0.056 Uiso 1 1 calc R . .
C118 C 0.5230(3) 0.90163(16) 0.33381(14) 0.0382(14) Uani 1 1 d G . .
H118 H 0.4851 0.9330 0.3071 0.051 Uiso 1 1 calc R . .
C119 C 0.6356(3) 0.90147(15) 0.33861(14) 0.0341(13) Uani 1 1 d G . .
H119 H 0.6728 0.9327 0.3152 0.045 Uiso 1 1 calc R . .
C120 C 0.6924(2) 0.85444(18) 0.37858(16) 0.0355(13) Uani 1 1 d G . .
H120 H 0.7676 0.8543 0.3818 0.047 Uiso 1 1 calc R . .
C121 C 0.6367(3) 0.80758(15) 0.41376(13) 0.0312(12) Uani 1 1 d G . .
H121 H 0.6746 0.7762 0.4404 0.041 Uiso 1 1 calc R . .
N10 N 0.2163(3) 0.66201(14) 0.58249(14) 0.0536(16) Uani 1 1 d G . .
C122 C 0.2944(4) 0.66566(14) 0.61166(17) 0.0372(14) Uani 1 1 d G . .
H122 H 0.3128 0.7026 0.6055 0.050 Uiso 1 1 calc R . .
C123 C 0.3448(3) 0.61387(18) 0.65012(16) 0.0380(14) Uani 1 1 d G . .
H123 H 0.3969 0.6163 0.6696 0.051 Uiso 1 1 calc R . .
C124 C 0.3172(3) 0.55843(15) 0.65939(15) 0.0371(14) Uani 1 1 d G . .
H124 H 0.3509 0.5239 0.6851 0.049 Uiso 1 1 calc R . .
C125 C 0.2392(3) 0.55476(13) 0.63022(16) 0.0384(14) Uani 1 1 d G . .
H125 H 0.2208 0.5178 0.6364 0.051 Uiso 1 1 calc R . .
C126 C 0.1888(3) 0.60657(17) 0.59176(15) 0.0277(11) Uani 1 1 d G . .
H126 H 0.1367 0.6042 0.5723 0.037 Uiso 1 1 calc R . .
K2 K 0.0000 0.0000 0.0000 0.0239(3) Uani 1 2 d S . .
O15 O -0.0397(3) 0.10539(17) -0.08797(14) 0.0269(8) Uani 1 1 d . . .
O16 O 0.0412(3) -0.00606(18) -0.09963(15) 0.0282(8) Uani 1 1 d . A .
O17 O 0.0269(3) -0.11150(17) -0.00818(15) 0.0271(8) Uani 1 1 d . A .
C127 C 0.0175(5) 0.1004(3) -0.1349(2) 0.0286(12) Uani 1 1 d . . .
H127a H 0.0987 0.0963 -0.1345 0.038 Uiso 1 1 calc R A .
H127b H -0.0062 0.1361 -0.1650 0.038 Uiso 1 1 calc R . .
C128 C -0.0105(5) 0.0466(3) -0.1389(2) 0.0293(12) Uani 1 1 d . A .
H128a H -0.0921 0.0480 -0.1342 0.039 Uiso 1 1 calc R . .
H128b H 0.0169 0.0464 -0.1733 0.039 Uiso 1 1 calc R . .
C129 C 0.0121(6) -0.0585(3) -0.0991(2) 0.0320(12) Uani 1 1 d . . .
H129a H 0.0339 -0.0607 -0.1332 0.043 Uiso 1 1 calc R A .
H129b H -0.0692 -0.0577 -0.0915 0.043 Uiso 1 1 calc R . .
C130 C 0.0724(6) -0.1121(3) -0.0581(2) 0.0350(13) Uani 1 1 d . A .
H130a H 0.0615 -0.1485 -0.0603 0.047 Uiso 1 1 calc R . .
H130b H 0.1531 -0.1106 -0.0632 0.047 Uiso 1 1 calc R . .
C131 C 0.0820(5) -0.1606(3) 0.0335(2) 0.0309(12) Uani 1 1 d . . .
H131a H 0.1613 -0.1573 0.0308 0.041 Uiso 1 1 calc R A .
H131b H 0.0775 -0.1981 0.0315 0.041 Uiso 1 1 calc R . .
C132 C 0.0237(5) -0.1589(3) 0.0843(2) 0.0300(12) Uani 1 1 d . . .
H132a H -0.0566 -0.1596 0.0859 0.040 Uiso 1 1 calc R . .
H132b H 0.0550 -0.1937 0.1133 0.040 Uiso 1 1 calc R . .
N11 N 0.2267(8) 0.0043(4) 0.0299(4) 0.033(3) Uani 0.55 1 d PG A 1
C133 C 0.2822(8) -0.0538(4) 0.0388(3) 0.020(3) Uani 0.55 1 d PG A 1
H133 H 0.2696 -0.0847 0.0711 0.027 Uiso 0.55 1 calc PR A 1
C134 C 0.3565(8) -0.0655(3) -0.0007(4) 0.051(4) Uani 0.55 1 d PG A 1
H134 H 0.3935 -0.1042 0.0052 0.068 Uiso 0.55 1 calc PR A 1
C135 C 0.3753(9) -0.0190(5) -0.0491(3) 0.062(4) Uani 0.55 1 d PG A 1
H135 H 0.4249 -0.0268 -0.0755 0.082 Uiso 0.55 1 calc PR A 1
C136 C 0.3198(10) 0.0391(4) -0.0580(3) 0.054(4) Uani 0.55 1 d PG A 1
H136 H 0.3323 0.0700 -0.0903 0.072 Uiso 0.55 1 calc PR A 1
C137 C 0.2455(9) 0.0507(3) -0.0185(5) 0.057(7) Uani 0.55 1 d PG A 1
H137 H 0.2085 0.0895 -0.0244 0.076 Uiso 0.55 1 calc PR A 1
N12 N 0.2223(7) -0.0062(6) 0.0185(6) 0.044(5) Uani 0.45 1 d PG A 2
C138 C 0.2955(10) -0.0600(5) 0.0393(5) 0.064(10) Uani 0.45 1 d PG A 2
H138 H 0.2683 -0.0929 0.0660 0.085 Uiso 0.45 1 calc PR A 2
C139 C 0.4094(10) -0.0645(4) 0.0199(4) 0.037(3) Uani 0.45 1 d PG A 2
H139 H 0.4583 -0.1004 0.0337 0.050 Uiso 0.45 1 calc PR A 2
C140 C 0.4502(8) -0.0151(5) -0.0202(4) 0.047(4) Uani 0.45 1 d PG A 2
H140 H 0.5262 -0.0181 -0.0332 0.063 Uiso 0.45 1 calc PR A 2
C141 C 0.3770(10) 0.0387(4) -0.0410(5) 0.054(5) Uani 0.45 1 d PG A 2
H141 H 0.4042 0.0716 -0.0677 0.071 Uiso 0.45 1 calc PR A 2
C142 C 0.2631(9) 0.0432(5) -0.0216(6) 0.045(8) Uani 0.45 1 d PG A 2
H142 H 0.2142 0.0790 -0.0354 0.059 Uiso 0.45 1 calc PR A 2
K3 K 0.6678(5) 0.49185(18) 0.03378(15) 0.0738(12) Uani 0.50 1 d PU . .
O18 O 0.6700(5) 0.61321(18) -0.0090(2) 0.064(2) Uani 0.50 1 d PGU B .
O19 O 0.6690(5) 0.5497(2) 0.0988(2) 0.052(2) Uani 0.50 1 d PGU B .
O20 O 0.6283(5) 0.4331(2) 0.13987(15) 0.058(2) Uani 0.50 1 d PGU B .
O21 O 0.6887(5) 0.36754(19) 0.0771(2) 0.060(2) Uani 0.50 1 d PGU B .
O22 O 0.6982(6) 0.4300(3) -0.03219(19) 0.081(3) Uani 0.50 1 d PGU B .
O23 O 0.7330(6) 0.5506(3) -0.07250(16) 0.095(3) Uani 0.50 1 d PGU B .
C143 C 0.6899(6) 0.63758(19) 0.0260(3) 0.078(4) Uani 0.50 1 d PGU . .
H143a H 0.6668 0.6807 0.0114 0.104 Uiso 0.50 1 calc PR B .
H143b H 0.7703 0.6294 0.0302 0.104 Uiso 0.50 1 calc PR . .
C144 C 0.6272(6) 0.6118(2) 0.0763(2) 0.071(4) Uani 0.50 1 d PGU B .
H144a H 0.6364 0.6308 0.0990 0.095 Uiso 0.50 1 calc PR . .
H144b H 0.5471 0.6180 0.0721 0.095 Uiso 0.50 1 calc PR . .
C145 C 0.6159(6) 0.5225(3) 0.15028(19) 0.063(3) Uani 0.50 1 d PGU . .
H145a H 0.5344 0.5291 0.1494 0.084 Uiso 0.50 1 calc PR B .
H145b H 0.6325 0.5399 0.1728 0.084 Uiso 0.50 1 calc PR . .
C146 C 0.6593(6) 0.4580(3) 0.17061(16) 0.065(4) Uani 0.50 1 d PGU B .
H146a H 0.7413 0.4515 0.1699 0.086 Uiso 0.50 1 calc PR . .
H146b H 0.6283 0.4390 0.2066 0.086 Uiso 0.50 1 calc PR . .
C147 C 0.6524(6) 0.3699(2) 0.16032(17) 0.061(3) Uani 0.50 1 d PGU . .
H147a H 0.6091 0.3540 0.1941 0.080 Uiso 0.50 1 calc PR B .
H147b H 0.7323 0.3573 0.1657 0.080 Uiso 0.50 1 calc PR . .
C148 C 0.6247(6) 0.3455(2) 0.1252(2) 0.075(4) Uani 0.50 1 d PGU B .
H148a H 0.6414 0.3021 0.1404 0.100 Uiso 0.50 1 calc PR . .
H148b H 0.5445 0.3571 0.1202 0.100 Uiso 0.50 1 calc PR . .
C149 C 0.6711(6) 0.3436(2) 0.0413(2) 0.060(3) Uani 0.50 1 d PGU . .
H149a H 0.5915 0.3529 0.0354 0.080 Uiso 0.50 1 calc PR B .
H149b H 0.6923 0.3004 0.0560 0.080 Uiso 0.50 1 calc PR . .
C150 C 0.7398(7) 0.3693(3) -0.0087(2) 0.060(4) Uani 0.50 1 d PGU B .
H150a H 0.8185 0.3638 -0.0026 0.080 Uiso 0.50 1 calc PR . .
H150b H 0.7355 0.3495 -0.0315 0.080 Uiso 0.50 1 calc PR . .
C151 C 0.7616(7) 0.4590(3) -0.08075(19) 0.097(5) Uani 0.50 1 d PGU . .
H151a H 0.7596 0.4402 -0.1046 0.129 Uiso 0.50 1 calc PR B .
H151b H 0.8400 0.4548 -0.0748 0.129 Uiso 0.50 1 calc PR . .
C152 C 0.7148(7) 0.5223(3) -0.10415(16) 0.109(5) Uani 0.50 1 d PGU B .
H152a H 0.7515 0.5404 -0.1392 0.145 Uiso 0.50 1 calc PR . .
H152b H 0.6342 0.5269 -0.1066 0.145 Uiso 0.50 1 calc PR . .
C153 C 0.6974(7) 0.6141(3) -0.09258(18) 0.082(4) Uani 0.50 1 d PGU . .
H153a H 0.6159 0.6229 -0.0941 0.109 Uiso 0.50 1 calc PR B .
H153b H 0.7330 0.6321 -0.1278 0.109 Uiso 0.50 1 calc PR . .
C154 C 0.7281(7) 0.6395(2) -0.0594(2) 0.084(4) Uani 0.50 1 d PGU B .
H154a H 0.8094 0.6305 -0.0571 0.112 Uiso 0.50 1 calc PR . .
H154b H 0.7057 0.6826 -0.0735 0.112 Uiso 0.50 1 calc PR . .
N13 N 0.9318(16) 0.4698(9) 0.0254(8) 0.097(4) Uani 0.50 1 d PGU B -1
C155 C 0.964(2) 0.4940(10) 0.0568(7) 0.120(6) Uani 0.50 1 d PGU B -1
H155 H 0.9264 0.4874 0.0900 0.159 Uiso 0.50 1 calc PR B -1
C156 C 1.051(2) 0.5282(11) 0.0383(11) 0.134(7) Uani 0.50 1 d PGU B -1
H156 H 1.0722 0.5444 0.0592 0.178 Uiso 0.50 1 calc PR B -1
C157 C 1.1068(18) 0.5382(11) -0.0116(12) 0.140(8) Uani 0.50 1 d PGU . -1
H157 H 1.1651 0.5610 -0.0238 0.186 Uiso 0.50 1 calc PR B -1
C158 C 1.0751(19) 0.5140(12) -0.0429(8) 0.121(7) Uani 0.50 1 d PGU . -1
H158 H 1.1122 0.5206 -0.0762 0.161 Uiso 0.50 1 calc PR B -1
C159 C 0.9876(19) 0.4798(11) -0.0245(8) 0.122(6) Uani 0.50 1 d PGU B -1
H159 H 0.9664 0.4636 -0.0454 0.162 Uiso 0.50 1 calc PR B -1
C160 C 0.1476(4) 0.2036(3) 0.4165(2) 0.062(2) Uani 1 1 d G . .
H160 H 0.1609 0.1813 0.3959 0.083 Uiso 1 1 calc R . .
C161 C 0.0961(4) 0.2633(3) 0.39634(18) 0.063(2) Uani 1 1 d G . .
H161 H 0.0751 0.2809 0.3623 0.084 Uiso 1 1 calc R . .
C162 C 0.0762(4) 0.29681(19) 0.4272(3) 0.059(2) Uani 1 1 d G . .
H162 H 0.0418 0.3366 0.4138 0.079 Uiso 1 1 calc R . .
C163 C 0.1077(4) 0.2706(3) 0.4783(2) 0.067(3) Uani 1 1 d G . .
H163 H 0.0944 0.2929 0.4988 0.089 Uiso 1 1 calc R . .
C164 C 0.1592(4) 0.2109(3) 0.49839(17) 0.058(2) Uani 1 1 d G . .
H164 H 0.1803 0.1933 0.5324 0.078 Uiso 1 1 calc R . .
C165 C 0.1792(4) 0.17738(19) 0.4675(3) 0.064(3) Uani 1 1 d G . .
H165 H 0.2135 0.1376 0.4809 0.085 Uiso 1 1 calc R . .

loop_
_atom_site_aniso_label
_atom_site_aniso_U_11
_atom_site_aniso_U_22
_atom_site_aniso_U_33
_atom_site_aniso_U_23
_atom_site_aniso_U_13
_atom_site_aniso_U_12
Pr1 0.01680(13) 0.02062(14) 0.01818(13) -0.00546(10) -0.00373(9) -0.00480(10)
O1 0.0286(19) 0.0212(18) 0.0243(18) -0.0089(15) -0.0049(15) -0.0072(15)
O2 0.0146(16) 0.0266(19) 0.0251(19) 0.0003(15) -0.0100(14) -0.0030(14)
O3 0.0202(18) 0.0218(18) 0.031(2) -0.0078(16) 0.0004(15) 0.0025(15)
O4 0.0176(17) 0.033(2) 0.030(2) -0.0150(17) -0.0041(15) -0.0011(15)
N1 0.027(2) 0.020(2) 0.028(2) -0.0113(18) -0.0069(18) -0.0044(18)
N2 0.0150(19) 0.023(2) 0.019(2) -0.0025(17) -0.0054(15) -0.0052(16)
N3 0.0168(19) 0.017(2) 0.019(2) -0.0061(16) -0.0019(15) -0.0004(15)
N4 0.020(2) 0.022(2) 0.023(2) -0.0074(17) -0.0035(17) -0.0044(17)
C1 0.020(2) 0.018(2) 0.020(2) -0.0095(19) -0.0043(18) -0.0037(18)
C2 0.015(2) 0.021(2) 0.017(2) -0.0076(19) -0.0056(17) -0.0012(18)
C3 0.020(2) 0.018(2) 0.019(2) -0.0079(19) -0.0046(18) -0.0021(18)
C4 0.022(2) 0.025(3) 0.023(2) -0.009(2) -0.0053(19) -0.008(2)
C5 0.016(2) 0.024(3) 0.032(3) -0.011(2) -0.010(2) 0.0015(19)
C6 0.024(3) 0.019(2) 0.027(3) -0.007(2) -0.010(2) -0.001(2)
C7 0.017(2) 0.014(2) 0.024(2) -0.0055(19) -0.0063(18) -0.0007(17)
C8 0.023(2) 0.017(2) 0.027(3) -0.006(2) -0.008(2) -0.0018(19)
C9 0.025(3) 0.020(2) 0.038(3) -0.008(2) -0.011(2) -0.005(2)
C10 0.025(3) 0.019(2) 0.040(3) -0.002(2) -0.005(2) -0.005(2)
C11 0.024(3) 0.019(2) 0.029(3) -0.006(2) 0.001(2) 0.000(2)
C12 0.025(3) 0.016(2) 0.027(3) -0.009(2) -0.005(2) 0.0006(19)
C13 0.035(3) 0.025(3) 0.044(3) -0.020(3) -0.016(3) 0.005(2)
C14 0.046(4) 0.037(3) 0.051(4) -0.028(3) -0.022(3) 0.016(3)
C15 0.066(5) 0.031(3) 0.070(5) -0.029(4) -0.008(4) -0.010(3)
C16 0.043(4) 0.045(4) 0.046(4) -0.032(3) -0.015(3) 0.007(3)
C17 0.016(2) 0.018(2) 0.025(2) -0.0056(19) 0.0014(18) -0.0051(18)
C18 0.018(2) 0.021(2) 0.025(3) -0.005(2) 0.0000(19) -0.0068(19)
C19 0.019(2) 0.024(3) 0.032(3) 0.001(2) -0.006(2) -0.004(2)
C20 0.026(3) 0.016(2) 0.045(3) -0.003(2) -0.001(2) -0.004(2)
C21 0.026(3) 0.022(3) 0.040(3) -0.012(2) 0.000(2) -0.008(2)
C22 0.024(3) 0.022(3) 0.027(3) -0.010(2) -0.001(2) -0.006(2)
C23 0.022(3) 0.038(3) 0.019(2) -0.006(2) -0.001(2) -0.012(2)
C24 0.018(2) 0.042(3) 0.027(3) -0.013(2) -0.003(2) -0.006(2)
C25 0.032(3) 0.053(4) 0.021(3) 0.001(3) 0.000(2) -0.019(3)
C26 0.026(3) 0.056(4) 0.026(3) -0.021(3) 0.000(2) -0.013(3)
C27 0.020(2) 0.015(2) 0.019(2) -0.0035(18) -0.0034(18) -0.0037(18)
C28 0.020(2) 0.015(2) 0.020(2) -0.0032(18) -0.0032(18) -0.0047(18)
C29 0.025(2) 0.014(2) 0.018(2) -0.0026(18) -0.0052(19) -0.0055(18)
C30 0.026(3) 0.022(2) 0.026(3) -0.004(2) -0.012(2) -0.007(2)
C31 0.022(3) 0.023(3) 0.032(3) -0.005(2) -0.008(2) -0.003(2)
C32 0.022(2) 0.019(2) 0.025(3) -0.007(2) -0.004(2) -0.0016(19)
C33 0.020(2) 0.019(2) 0.016(2) -0.0070(18) 0.0009(18) -0.0046(18)
C34 0.016(2) 0.019(2) 0.017(2) -0.0086(18) 0.0007(17) -0.0029(18)
C35 0.019(2) 0.028(3) 0.020(2) -0.010(2) -0.0018(19) -0.005(2)
C36 0.028(3) 0.033(3) 0.022(2) -0.015(2) -0.002(2) -0.011(2)
C37 0.034(3) 0.024(3) 0.021(2) -0.012(2) 0.004(2) -0.012(2)
C38 0.024(3) 0.021(2) 0.021(2) -0.008(2) -0.0012(19) -0.004(2)
C39 0.020(2) 0.022(2) 0.019(2) -0.0062(19) 0.0004(18) -0.0056(19)
C40 0.020(2) 0.025(3) 0.026(3) -0.006(2) 0.001(2) -0.005(2)
C41 0.031(3) 0.021(3) 0.031(3) -0.005(2) 0.001(2) -0.005(2)
C42 0.033(3) 0.043(3) 0.017(2) -0.006(2) -0.001(2) -0.013(3)
C43 0.025(3) 0.024(2) 0.021(2) -0.007(2) -0.0054(19) -0.010(2)
C44 0.026(3) 0.026(3) 0.022(2) -0.009(2) -0.006(2) -0.009(2)
C45 0.040(3) 0.039(3) 0.028(3) -0.017(3) -0.006(3) -0.001(3)
C46 0.067(5) 0.062(5) 0.023(3) -0.024(3) -0.003(3) -0.003(4)
C47 0.058(4) 0.051(4) 0.018(3) -0.008(3) -0.012(3) -0.004(3)
C48 0.041(3) 0.030(3) 0.022(3) -0.006(2) -0.012(2) -0.006(2)
C49 0.023(3) 0.020(2) 0.037(3) -0.008(2) -0.005(2) -0.005(2)
C50 0.019(3) 0.025(3) 0.053(4) 0.000(3) -0.009(3) -0.008(2)
C51 0.040(3) 0.026(3) 0.057(4) -0.017(3) -0.022(3) -0.005(3)
C52 0.027(3) 0.027(3) 0.035(3) 0.000(2) -0.003(2) -0.006(2)
Pr2 0.0916(3) 0.02144(16) 0.02390(17) -0.01010(13) -0.00449(18) -0.01548(18)
O5 0.064(4) 0.050(3) 0.053(3) -0.016(3) -0.013(3) -0.011(3)
O6 0.0196(18) 0.032(2) 0.043(2) -0.0244(19) 0.0020(16) -0.0049(16)
O7 0.043(2) 0.030(2) 0.037(2) -0.0167(19) 0.0095(19) -0.0148(19)
O8 0.041(2) 0.043(2) 0.023(2) -0.0042(18) 0.0025(17) -0.026(2)
N5 0.108(6) 0.033(3) 0.016(2) 0.001(2) -0.015(3) -0.037(3)
N6 0.023(2) 0.021(2) 0.042(3) -0.016(2) 0.003(2) -0.0061(18)
N7 0.027(2) 0.027(2) 0.029(2) -0.014(2) -0.0073(19) 0.0049(19)
N8 0.041(3) 0.043(3) 0.021(2) -0.012(2) 0.003(2) -0.026(2)
C53 0.023(2) 0.018(2) 0.028(3) -0.002(2) -0.012(2) -0.0017(19)
C54 0.016(2) 0.019(2) 0.046(3) -0.015(2) -0.010(2) 0.0040(19)
C55 0.013(2) 0.022(2) 0.036(3) -0.011(2) -0.007(2) 0.0019(18)
C56 0.020(3) 0.031(3) 0.032(3) -0.012(2) -0.006(2) -0.004(2)
C57 0.018(2) 0.040(3) 0.031(3) -0.012(3) -0.004(2) -0.006(2)
C58 0.030(3) 0.033(3) 0.024(3) -0.008(2) -0.001(2) -0.010(2)
C59 0.031(3) 0.025(3) 0.022(3) -0.004(2) -0.005(2) -0.011(2)
C60 0.026(3) 0.031(3) 0.021(2) -0.009(2) -0.006(2) -0.006(2)
C61 0.023(3) 0.042(3) 0.029(3) -0.018(3) -0.004(2) -0.004(2)
C62 0.031(3) 0.047(4) 0.035(3) -0.025(3) -0.001(2) -0.015(3)
C63 0.042(3) 0.033(3) 0.036(3) -0.017(3) 0.004(3) -0.018(3)
C64 0.032(3) 0.025(3) 0.032(3) -0.006(2) -0.006(2) -0.007(2)
C65 0.073(5) 0.039(4) 0.021(3) -0.001(3) -0.003(3) -0.018(3)
C66 0.201(15) 0.048(5) 0.039(5) -0.003(4) 0.020(7) -0.057(7)
C67 0.051(4) 0.053(4) 0.025(3) -0.008(3) -0.009(3) 0.008(3)
C68 0.056(5) 0.102(8) 0.033(4) 0.018(4) -0.006(3) -0.046(5)
C69 0.021(2) 0.026(3) 0.037(3) -0.014(2) -0.004(2) -0.008(2)
C70 0.022(3) 0.024(3) 0.041(3) -0.017(2) -0.001(2) -0.009(2)
C71 0.029(3) 0.030(3) 0.046(4) -0.024(3) 0.005(2) -0.012(2)
C72 0.041(3) 0.033(3) 0.038(3) -0.020(3) 0.005(3) -0.016(3)
C73 0.038(3) 0.033(3) 0.038(3) -0.015(3) -0.003(3) -0.013(3)
C74 0.030(3) 0.028(3) 0.041(3) -0.016(3) -0.006(2) -0.007(2)
C75 0.024(3) 0.025(3) 0.054(4) -0.017(3) -0.003(3) -0.012(2)
C76 0.034(3) 0.022(3) 0.067(5) -0.009(3) -0.010(3) -0.009(2)
C77 0.047(4) 0.028(3) 0.068(5) -0.024(3) -0.003(3) -0.014(3)
C78 0.028(3) 0.027(3) 0.055(4) -0.011(3) -0.003(3) -0.013(2)
C79 0.022(2) 0.025(3) 0.021(2) -0.010(2) -0.0011(19) -0.005(2)
C80 0.020(2) 0.025(3) 0.019(2) -0.011(2) 0.0012(18) -0.005(2)
C81 0.026(3) 0.026(3) 0.018(2) -0.011(2) -0.0034(19) -0.003(2)
C82 0.022(3) 0.034(3) 0.026(3) -0.014(2) -0.003(2) -0.002(2)
C83 0.019(2) 0.040(3) 0.029(3) -0.015(2) 0.004(2) -0.008(2)
C84 0.036(3) 0.028(3) 0.021(3) -0.008(2) 0.005(2) -0.011(2)
C85 0.031(3) 0.021(2) 0.021(2) -0.005(2) -0.005(2) -0.010(2)
C86 0.027(3) 0.018(2) 0.027(3) -0.004(2) -0.008(2) -0.008(2)
C87 0.028(3) 0.017(2) 0.036(3) -0.005(2) -0.010(2) -0.004(2)
C88 0.042(3) 0.021(3) 0.039(3) 0.002(2) -0.023(3) -0.008(2)
C89 0.062(4) 0.027(3) 0.028(3) 0.001(2) -0.021(3) -0.012(3)
C90 0.046(3) 0.027(3) 0.022(3) -0.005(2) -0.005(2) -0.010(3)
C91 0.021(3) 0.043(3) 0.046(4) -0.028(3) -0.009(2) 0.002(2)
C92 0.029(3) 0.076(5) 0.071(5) -0.054(5) 0.000(3) -0.016(3)
C93 0.032(3) 0.031(3) 0.074(5) -0.030(3) -0.013(3) -0.001(3)
C94 0.040(4) 0.081(6) 0.059(5) -0.052(5) -0.023(3) 0.018(4)
C95 0.031(3) 0.023(3) 0.030(3) -0.006(2) -0.010(2) -0.004(2)
C96 0.037(3) 0.028(3) 0.025(3) -0.002(2) -0.009(2) -0.012(2)
C97 0.053(4) 0.032(3) 0.045(4) 0.004(3) -0.011(3) -0.015(3)
C98 0.063(5) 0.021(3) 0.085(6) -0.001(4) -0.010(5) -0.012(3)
C99 0.057(5) 0.026(3) 0.094(7) -0.020(4) -0.010(5) 0.003(3)
C100 0.036(3) 0.033(3) 0.059(4) -0.021(3) -0.004(3) 0.003(3)
C101 0.062(5) 0.108(7) 0.024(3) -0.030(4) 0.012(3) -0.059(5)
C102 0.078(7) 0.149(11) 0.024(4) -0.003(5) -0.014(4) -0.059(7)
C103 0.060(5) 0.116(8) 0.035(4) -0.039(5) 0.012(3) -0.061(5)
C104 0.081(6) 0.157(11) 0.067(6) -0.086(7) 0.040(5) -0.086(7)
K1 0.0228(5) 0.0191(5) 0.0255(5) -0.0088(4) -0.0057(4) -0.0024(4)
O9 0.0243(19) 0.0236(18) 0.029(2) -0.0153(16) -0.0026(15) -0.0024(15)
O10 0.0289(19) 0.0185(17) 0.0219(18) -0.0065(14) -0.0088(15) -0.0013(14)
O11 0.029(2) 0.0193(18) 0.033(2) -0.0116(16) -0.0026(16) -0.0074(15)
O12 0.0256(19) 0.0238(19) 0.034(2) -0.0116(17) -0.0016(16) -0.0005(15)
O13 0.028(2) 0.035(2) 0.0225(19) -0.0107(17) -0.0087(15) -0.0015(17)
O14 0.026(2) 0.039(2) 0.038(2) -0.0233(19) -0.0036(17) -0.0095(17)
C105 0.021(3) 0.027(3) 0.039(3) -0.017(2) -0.007(2) 0.005(2)
C106 0.029(3) 0.024(3) 0.032(3) -0.010(2) -0.013(2) 0.003(2)
C107 0.030(3) 0.028(3) 0.024(3) -0.010(2) -0.007(2) -0.007(2)
C108 0.027(3) 0.027(3) 0.035(3) -0.016(2) -0.002(2) -0.010(2)
C109 0.033(3) 0.019(3) 0.049(4) -0.020(3) 0.004(3) -0.007(2)
C110 0.032(3) 0.022(3) 0.045(3) -0.018(3) 0.004(3) -0.004(2)
C111 0.027(3) 0.029(3) 0.039(3) -0.009(3) -0.005(2) 0.005(2)
C112 0.028(3) 0.036(3) 0.032(3) -0.004(3) -0.010(2) 0.004(2)
C113 0.025(3) 0.057(4) 0.027(3) -0.021(3) -0.006(2) -0.008(3)
C114 0.027(3) 0.054(4) 0.039(3) -0.030(3) -0.001(2) -0.015(3)
C115 0.032(3) 0.034(3) 0.053(4) -0.033(3) 0.001(3) -0.006(2)
C116 0.029(3) 0.033(3) 0.046(3) -0.029(3) 0.002(2) -0.007(2)
N9 0.027(2) 0.036(3) 0.029(3) -0.005(2) -0.001(2) -0.004(2)
C117 0.036(3) 0.044(4) 0.035(3) -0.001(3) -0.006(3) -0.010(3)
C118 0.037(3) 0.038(3) 0.029(3) -0.004(3) -0.001(3) -0.005(3)
C119 0.032(3) 0.030(3) 0.035(3) -0.011(3) 0.005(2) -0.005(2)
C120 0.026(3) 0.038(3) 0.040(3) -0.014(3) 0.000(2) -0.005(2)
C121 0.033(3) 0.032(3) 0.026(3) -0.011(2) -0.001(2) -0.003(2)
N10 0.050(4) 0.056(4) 0.048(4) -0.017(3) 0.006(3) -0.009(3)
C122 0.033(3) 0.030(3) 0.044(4) -0.008(3) 0.005(3) -0.013(3)
C123 0.027(3) 0.045(4) 0.041(4) -0.016(3) -0.002(3) -0.007(3)
C124 0.032(3) 0.032(3) 0.038(3) -0.009(3) -0.002(3) 0.006(2)
C125 0.033(3) 0.035(3) 0.043(4) -0.014(3) 0.006(3) -0.008(3)
C126 0.025(3) 0.027(3) 0.030(3) -0.007(2) -0.005(2) -0.008(2)
K2 0.0279(8) 0.0233(7) 0.0178(7) -0.0027(6) -0.0060(6) -0.0067(6)
O15 0.032(2) 0.027(2) 0.0177(17) -0.0014(15) -0.0016(15) -0.0122(16)
O16 0.034(2) 0.030(2) 0.0197(18) -0.0048(16) -0.0052(16) -0.0099(17)
O17 0.032(2) 0.0242(19) 0.0200(18) -0.0039(15) -0.0054(15) -0.0023(16)
C127 0.029(3) 0.032(3) 0.017(2) 0.000(2) -0.002(2) -0.010(2)
C128 0.033(3) 0.033(3) 0.017(2) -0.002(2) -0.006(2) -0.010(2)
C129 0.042(3) 0.033(3) 0.022(3) -0.010(2) -0.002(2) -0.010(3)
C130 0.046(4) 0.032(3) 0.026(3) -0.011(2) -0.001(3) -0.005(3)
C131 0.036(3) 0.023(3) 0.029(3) -0.005(2) -0.009(2) -0.001(2)
C132 0.037(3) 0.024(3) 0.024(3) 0.001(2) -0.007(2) -0.010(2)
N11 0.032(6) 0.028(6) 0.042(6) -0.016(5) -0.002(4) -0.008(4)
C133 0.023(6) 0.010(5) 0.027(8) -0.005(5) -0.013(6) 0.000(5)
C134 0.050(8) 0.036(7) 0.058(9) -0.018(6) 0.017(7) -0.007(6)
C135 0.078(11) 0.055(9) 0.051(9) -0.025(7) 0.026(8) -0.024(8)
C136 0.061(10) 0.058(9) 0.041(8) -0.015(7) 0.005(7) -0.020(8)
C137 0.040(9) 0.074(15) 0.058(14) -0.027(12) 0.017(9) -0.026(9)
N12 0.037(8) 0.039(8) 0.070(12) -0.027(8) -0.001(7) -0.024(6)
C138 0.050(15) 0.09(2) 0.07(2) -0.048(18) 0.024(14) -0.031(15)
C139 0.030(7) 0.045(8) 0.042(8) -0.023(7) -0.001(6) -0.003(6)
C140 0.033(8) 0.056(10) 0.044(9) -0.019(8) 0.012(7) -0.004(7)
C141 0.047(10) 0.055(11) 0.041(9) 0.003(8) 0.002(8) -0.021(8)
C142 0.039(10) 0.011(7) 0.07(2) 0.006(8) -0.043(12) 0.000(7)
K3 0.131(3) 0.0487(19) 0.0374(17) -0.0186(15) 0.011(2) -0.017(2)
O18 0.067(6) 0.052(4) 0.060(4) -0.003(4) -0.020(5) -0.012(4)
O19 0.053(5) 0.051(4) 0.062(4) -0.028(3) -0.017(4) -0.009(4)
O20 0.081(6) 0.064(5) 0.037(4) -0.020(4) -0.004(4) -0.029(5)
O21 0.077(6) 0.052(4) 0.059(4) -0.028(4) -0.018(4) -0.010(5)
O22 0.098(7) 0.082(5) 0.061(5) -0.041(4) -0.004(5) 0.012(5)
O23 0.115(8) 0.083(5) 0.054(4) -0.016(4) 0.013(5) 0.012(6)
C143 0.089(8) 0.052(6) 0.085(6) -0.005(5) -0.042(6) -0.010(7)
C144 0.076(8) 0.069(6) 0.087(6) -0.047(5) -0.023(6) -0.002(6)
C145 0.060(7) 0.089(6) 0.065(6) -0.055(5) -0.004(6) -0.008(6)
C146 0.079(8) 0.078(6) 0.051(6) -0.027(5) -0.009(6) -0.036(6)
C147 0.074(8) 0.061(6) 0.040(5) -0.011(5) -0.008(6) -0.014(6)
C148 0.101(9) 0.066(7) 0.063(6) -0.025(5) -0.003(6) -0.027(7)
C149 0.061(7) 0.067(6) 0.077(6) -0.047(5) 0.001(6) -0.028(6)
C150 0.054(7) 0.060(6) 0.071(6) -0.036(5) -0.002(6) 0.003(6)
C151 0.116(10) 0.108(7) 0.055(7) -0.038(5) 0.004(7) 0.011(7)
C152 0.131(11) 0.113(7) 0.074(7) -0.037(6) -0.002(8) -0.005(8)
C153 0.071(8) 0.075(6) 0.063(6) -0.006(5) 0.012(7) 0.010(7)
C154 0.062(8) 0.075(7) 0.085(7) -0.006(6) 0.007(6) -0.012(7)
N13 0.091(6) 0.099(8) 0.097(7) -0.040(6) -0.002(5) -0.010(5)
C155 0.130(9) 0.119(11) 0.120(10) -0.055(8) -0.013(7) -0.021(8)
C156 0.142(11) 0.133(11) 0.143(10) -0.069(8) -0.006(8) -0.032(8)
C157 0.140(11) 0.137(11) 0.143(10) -0.054(8) -0.004(7) -0.029(8)
C158 0.109(10) 0.126(11) 0.117(9) -0.051(7) 0.008(8) -0.006(8)
C159 0.120(8) 0.137(11) 0.111(9) -0.057(8) -0.001(7) -0.015(7)
C160 0.033(4) 0.081(6) 0.095(7) -0.059(6) 0.001(4) -0.014(4)
C161 0.035(4) 0.084(7) 0.066(6) -0.019(5) -0.009(4) -0.020(4)
C162 0.028(3) 0.044(4) 0.096(7) -0.019(5) 0.001(4) -0.009(3)
C163 0.043(4) 0.099(7) 0.096(7) -0.076(7) 0.035(5) -0.041(5)
C164 0.039(4) 0.095(7) 0.033(4) -0.002(4) -0.005(3) -0.039(4)
C165 0.024(3) 0.040(4) 0.110(8) -0.014(5) -0.005(4) -0.006(3)

loop_
_atom_type_symbol
_atom_type_description
_atom_type_scat_dispersion_real
_atom_type_scat_dispersion_imag
_atom_type_scat_source
C C 0.0033 0.0016 'International Tables Vol C Tables 4.2.6.8 and 6.1.1.4'
H H 0.0000 0.0000 'International Tables Vol C Tables 4.2.6.8 and 6.1.1.4'
N N 0.0061 0.0033 'International Tables Vol C Tables 4.2.6.8 and 6.1.1.4'
O O 0.0106 0.0060 'International Tables Vol C Tables 4.2.6.8 and 6.1.1.4'
K K 0.2009 0.2494 'International Tables Vol C Tables 4.2.6.8 and 6.1.1.4'
Pr Pr -0.2180 2.8214 'International Tables Vol C Tables 4.2.6.8 and 6.1.1.4'

loop_
_geom_angle_atom_site_label_1
_geom_angle_atom_site_label_2
_geom_angle_atom_site_label_3
_geom_angle
_geom_angle_site_symmetry_1
_geom_angle_site_symmetry_3
O3 Pr1 O4 136.27(14) . .
O3 Pr1 O1 103.11(13) . .
O4 Pr1 O1 101.07(13) . .
O3 Pr1 O2 99.40(14) . .
O4 Pr1 O2 100.93(14) . .
O1 Pr1 O2 117.51(13) . .
O3 Pr1 N2 100.71(14) . .
O4 Pr1 N2 117.41(14) . .
O1 Pr1 N2 84.69(13) . .
O2 Pr1 N2 33.78(12) . .
O3 Pr1 N4 107.62(14) . .
O4 Pr1 N4 31.77(13) . .
O1 Pr1 N4 128.79(13) . .
O2 Pr1 N4 96.75(13) . .
N2 Pr1 N4 126.90(13) . .
O3 Pr1 N1 93.70(13) . .
O4 Pr1 N1 89.70(13) . .
O1 Pr1 N1 29.65(13) . .
O2 Pr1 N1 147.13(13) . .
N2 Pr1 N1 114.16(13) . .
N4 Pr1 N1 107.83(13) . .
N1 O1 Pr1 97.6(3) . .
N2 O2 Pr1 83.5(2) . .
N3 O3 Pr1 120.7(3) . .
N4 O4 Pr1 91.6(3) . .
O1 N1 C8 111.5(4) . .
O1 N1 C13 107.0(4) . .
C8 N1 C13 115.7(4) . .
O1 N1 Pr1 52.7(2) . .
C8 N1 Pr1 108.8(3) . .
C13 N1 Pr1 135.5(4) . .
O2 N2 C18 108.5(4) . .
O2 N2 C23 108.7(4) . .
C18 N2 C23 113.2(4) . .
O2 N2 Pr1 62.8(2) . .
C18 N2 Pr1 130.1(3) . .
C23 N2 Pr1 116.0(3) . .
O3 N3 C34 109.4(4) . .
O3 N3 C39 108.1(4) . .
C34 N3 C39 111.9(4) . .
O4 N4 C44 107.8(4) . .
O4 N4 C49 106.8(4) . .
C44 N4 C49 113.3(4) . .
O4 N4 Pr1 56.6(2) . .
C44 N4 Pr1 129.3(3) . .
C49 N4 Pr1 117.4(3) . .
C6 C1 C2 118.7(5) . .
C6 C1 C7 121.6(4) . .
C2 C1 C7 119.5(4) . .
C3 C2 C1 121.6(4) . .
C2 C3 C4 118.9(5) . .
C2 C3 C17 120.3(4) . .
C4 C3 C17 120.8(4) . .
C5 C4 C3 119.8(5) . .
C4 C5 C6 120.8(5) . .
C1 C6 C5 120.0(5) . .
C12 C7 C8 118.1(5) . .
C12 C7 C1 116.5(4) . .
C8 C7 C1 125.4(5) . .
C9 C8 C7 117.9(5) . .
C9 C8 N1 116.6(5) . .
C7 C8 N1 125.3(5) . .
C10 C9 C8 122.9(5) . .
C9 C10 C11 119.7(5) . .
C10 C11 C12 118.2(5) . .
C11 C12 C7 123.1(5) . .
N1 C13 C15 113.0(6) . .
N1 C13 C16 106.7(5) . .
C15 C13 C16 108.8(6) . .
N1 C13 C14 110.0(5) . .
C15 C13 C14 109.1(6) . .
C16 C13 C14 109.2(6) . .
C22 C17 C18 118.7(5) . .
C22 C17 C3 117.2(5) . .
C18 C17 C3 124.0(5) . .
C19 C18 C17 118.5(5) . .
C19 C18 N2 119.6(5) . .
C17 C18 N2 121.9(5) . .
C20 C19 C18 121.6(5) . .
C19 C20 C21 120.4(5) . .
C20 C21 C22 118.9(5) . .
C21 C22 C17 121.7(5) . .
N2 C23 C24 108.5(4) . .
N2 C23 C26 107.9(4) . .
C24 C23 C26 108.0(5) . .
N2 C23 C25 112.3(5) . .
C24 C23 C25 111.1(5) . .
C26 C23 C25 109.0(5) . .
C32 C27 C28 119.3(5) . .
C32 C27 C33 123.0(5) . .
C28 C27 C33 117.5(4) . .
C29 C28 C27 121.4(5) . .
C28 C29 C30 118.3(5) . .
C28 C29 C43 121.2(5) . .
C30 C29 C43 120.3(5) . .
C31 C30 C29 120.9(5) . .
C30 C31 C32 120.1(5) . .
C27 C32 C31 119.9(5) . .
C34 C33 C38 119.0(5) . .
C34 C33 C27 121.3(4) . .
C38 C33 C27 119.4(4) . .
C35 C34 C33 119.3(5) . .
C35 C34 N3 122.5(4) . .
C33 C34 N3 118.2(4) . .
C36 C35 C34 120.6(5) . .
C37 C36 C35 119.9(5) . .
C38 C37 C36 119.5(5) . .
C37 C38 C33 120.9(5) . .
N3 C39 C41 107.0(4) . .
N3 C39 C40 108.4(4) . .
C41 C39 C40 108.7(4) . .
N3 C39 C42 112.5(4) . .
C41 C39 C42 109.4(5) . .
C40 C39 C42 110.6(5) . .
C48 C43 C44 117.9(5) . .
C48 C43 C29 116.2(5) . .
C44 C43 C29 125.8(5) . .
C45 C44 C43 118.9(5) . .
C45 C44 N4 118.9(5) . .
C43 C44 N4 122.1(5) . .
C46 C45 C44 121.6(6) . .
C45 C46 C47 120.2(6) . .
C48 C47 C46 119.1(6) . .
C47 C48 C43 122.2(6) . .
C52 C49 N4 106.8(4) . .
C52 C49 C51 109.4(5) . .
N4 C49 C51 111.8(5) . .
C52 C49 C50 108.9(5) . .
N4 C49 C50 109.0(4) . .
C51 C49 C50 110.9(5) . .
O7 Pr2 O6 99.23(16) . .
O7 Pr2 O8 145.71(16) . .
O6 Pr2 O8 103.18(15) . .
O7 Pr2 O5 94.91(18) . .
O6 Pr2 O5 110.96(17) . .
O8 Pr2 O5 100.81(17) . .
O7 Pr2 N6 95.92(16) . .
O6 Pr2 N6 33.94(14) . .
O8 Pr2 N6 117.05(15) . .
O5 Pr2 N6 77.69(17) . .
O7 Pr2 N8 119.33(16) . .
O6 Pr2 N8 97.82(14) . .
O8 Pr2 N8 32.20(14) . .
O5 Pr2 N8 130.94(17) . .
N6 Pr2 N8 126.82(15) . .
O7 Pr2 N5 89.36(15) . .
O6 Pr2 N5 138.81(16) . .
O8 Pr2 N5 90.57(16) . .
O5 Pr2 N5 27.85(18) . .
N6 Pr2 N5 105.40(17) . .
N8 Pr2 N5 112.85(17) . .
O7 Pr2 N7 26.87(14) . .
O6 Pr2 N7 90.91(14) . .
O8 Pr2 N7 126.74(13) . .
O5 Pr2 N7 121.63(16) . .
N6 Pr2 N7 103.15(14) . .
N8 Pr2 N7 95.69(13) . .
N5 Pr2 N7 111.67(14) . .
N5 O5 Pr2 97.9(4) . .
N6 O6 Pr2 84.3(3) . .
N7 O7 Pr2 107.5(3) . .
N8 O8 Pr2 88.5(3) . .
O5 N5 C60 114.6(5) . .
O5 N5 C65 107.8(5) . .
C60 N5 C65 112.6(6) . .
O5 N5 Pr2 54.3(4) . .
C60 N5 Pr2 111.1(4) . .
C65 N5 Pr2 136.1(4) . .
O6 N6 C70 108.4(4) . .
O6 N6 C75 108.4(4) . .
C70 N6 C75 112.9(4) . .
O6 N6 Pr2 61.8(2) . .
C70 N6 Pr2 130.2(3) . .
C75 N6 Pr2 116.5(4) . .
O7 N7 C86 108.8(4) . .
O7 N7 C91 106.7(4) . .
C86 N7 C91 112.2(5) . .
O7 N7 Pr2 45.7(2) . .
C86 N7 Pr2 110.3(3) . .
C91 N7 Pr2 135.5(4) . .
O8 N8 C96 107.7(4) . .
O8 N8 C101 107.4(4) . .
C96 N8 C101 113.6(6) . .
O8 N8 Pr2 59.3(3) . .
C96 N8 Pr2 125.4(4) . .
C101 N8 Pr2 120.9(5) . .
C58 C53 C54 118.7(5) . .
C58 C53 C59 123.1(5) . .
C54 C53 C59 118.1(5) . .
C55 C54 C53 121.6(5) . .
C54 C55 C56 118.7(5) . .
C54 C55 C69 120.7(5) . .
C56 C55 C69 120.5(5) . .
C57 C56 C55 119.9(5) . .
C56 C57 C58 121.1(5) . .
C57 C58 C53 120.0(5) . .
C64 C59 C60 118.7(5) . .
C64 C59 C53 117.6(5) . .
C60 C59 C53 123.6(5) . .
C61 C60 C59 118.7(5) . .
C61 C60 N5 116.2(5) . .
C59 C60 N5 125.0(5) . .
C62 C61 C60 121.4(6) . .
C61 C62 C63 120.1(5) . .
C64 C63 C62 118.9(6) . .
C63 C64 C59 121.8(6) . .
C68 C65 C67 110.5(7) . .
C68 C65 N5 111.9(6) . .
C67 C65 N5 111.2(6) . .
C68 C65 C66 112.5(9) . .
C67 C65 C66 105.6(7) . .
N5 C65 C66 104.8(6) . .
C74 C69 C70 118.1(6) . .
C74 C69 C55 116.9(5) . .
C70 C69 C55 124.9(5) . .
C71 C70 C69 118.5(6) . .
C71 C70 N6 118.8(5) . .
C69 C70 N6 122.7(5) . .
C72 C71 C70 122.2(6) . .
C71 C72 C73 119.5(6) . .
C74 C73 C72 118.9(6) . .
C73 C74 C69 122.6(6) . .
N6 C75 C77 112.1(5) . .
N6 C75 C78 107.7(5) . .
C77 C75 C78 111.3(5) . .
N6 C75 C76 107.6(5) . .
C77 C75 C76 108.8(5) . .
C78 C75 C76 109.2(6) . .
C84 C79 C80 118.6(5) . .
C84 C79 C85 123.4(5) . .
C80 C79 C85 117.9(5) . .
C81 C80 C79 121.3(5) . .
C80 C81 C82 118.9(5) . .
C80 C81 C95 120.1(5) . .
C82 C81 C95 120.9(5) . .
C83 C82 C81 120.7(5) . .
C84 C83 C82 120.1(5) . .
C83 C84 C79 120.5(5) . .
C86 C85 C90 118.7(5) . .
C86 C85 C79 122.7(5) . .
C90 C85 C79 118.3(5) . .
C87 C86 C85 119.5(5) . .
C87 C86 N7 122.3(5) . .
C85 C86 N7 118.3(5) . .
C88 C87 C86 120.3(6) . .
C89 C88 C87 120.9(6) . .
C88 C89 C90 119.3(6) . .
C89 C90 C85 121.0(6) . .
C93 C91 N7 112.6(5) . .
C93 C91 C94 109.0(6) . .
N7 C91 C94 107.0(6) . .
C93 C91 C92 110.1(6) . .
N7 C91 C92 109.6(5) . .
C94 C91 C92 108.4(6) . .
C100 C95 C96 118.5(6) . .
C100 C95 C81 116.9(6) . .
C96 C95 C81 124.5(5) . .
C95 C96 C97 118.0(6) . .
C95 C96 N8 122.5(5) . .
C97 C96 N8 119.5(6) . .
C98 C97 C96 122.0(8) . .
C99 C98 C97 120.4(7) . .
C98 C99 C100 119.1(8) . .
C99 C100 C95 121.9(7) . .
N8 C101 C102 112.0(7) . .
N8 C101 C104 105.9(7) . .
C102 C101 C104 109.8(8) . .
N8 C101 C103 109.5(5) . .
C102 C101 C103 110.0(8) . .
C104 C101 C103 109.5(7) . .
O12 K1 O14 116.98(13) . .
O12 K1 O9 166.12(12) . .
O14 K1 O9 60.87(12) . .
O12 K1 N9 87.21(12) . .
O14 K1 N9 116.10(13) . .
O9 K1 N9 106.15(12) . .
O12 K1 O10 120.57(12) . .
O14 K1 O10 121.14(12) . .
O9 K1 O10 60.32(11) . .
N9 K1 O10 78.52(11) . .
O12 K1 O11 61.72(12) . .
O14 K1 O11 161.21(13) . .
O9 K1 O11 115.34(12) . .
N9 K1 O11 82.68(12) . .
O10 K1 O11 59.38(11) . .
O12 K1 O13 58.36(12) . .
O14 K1 O13 58.70(12) . .
O9 K1 O13 117.02(12) . .
N9 K1 O13 114.46(11) . .
O10 K1 O13 166.23(12) . .
O11 K1 O13 115.76(12) . .
O12 K1 N10 82.02(11) . .
O14 K1 N10 77.98(12) . .
O9 K1 N10 84.16(10) . .
N9 K1 N10 165.25(12) . .
O10 K1 N10 98.32(10) . .
O11 K1 N10 83.35(11) . .
O13 K1 N10 67.95(10) . .
O12 K1 C122 85.37(11) . .
O14 K1 C122 97.56(11) . .
O9 K1 C122 81.48(11) . .
N9 K1 C122 145.09(11) . .
O10 K1 C122 76.17(11) . .
O11 K1 C122 63.82(10) . .
O13 K1 C122 90.12(11) . .
N10 K1 C122 24.1 . .
O12 K1 C105 162.11(13) . .
O14 K1 C105 80.43(13) . .
O9 K1 C105 22.20(12) . .
N9 K1 C105 88.42(13) . .
O10 K1 C105 41.55(12) . .
O11 K1 C105 100.51(13) . .
O13 K1 C105 138.51(13) . .
N10 K1 C105 98.77(12) . .
C122 K1 C105 88.35(13) . .
C105 O9 C116 111.7(4) . .
C105 O9 K1 110.0(3) . .
C116 O9 K1 110.6(3) . .
C106 O10 C107 112.2(4) . .
C106 O10 K1 116.4(3) . .
C107 O10 K1 117.9(3) . .
C108 O11 C109 111.4(4) . .
C108 O11 K1 113.2(3) . .
C109 O11 K1 108.4(3) . .
C110 O12 C111 111.5(4) . .
C110 O12 K1 114.8(3) . .
C111 O12 K1 121.2(3) . .
C113 O13 C112 111.8(5) . .
C113 O13 K1 113.4(3) . .
C112 O13 K1 111.3(3) . .
C115 O14 C114 111.6(5) . .
C115 O14 K1 116.6(3) . .
C114 O14 K1 119.7(3) . .
O9 C105 C106 108.8(5) . .
O9 C105 K1 47.8(2) . .
C106 C105 K1 83.2(3) . .
O10 C106 C105 107.5(4) . .
O10 C107 C108 107.8(4) . .
O11 C108 C107 108.7(4) . .
O11 C109 C110 109.4(4) . .
O12 C110 C109 108.8(5) . .
O12 C111 C112 108.1(5) . .
O13 C112 C111 107.7(5) . .
O13 C113 C114 108.5(5) . .
O14 C114 C113 108.1(5) . .
O14 C115 C116 108.3(5) . .
O9 C116 C115 108.8(5) . .
C121 N9 C117 119.9 . .
C121 N9 K1 125.04(17) . .
C117 N9 K1 114.38(17) . .
N9 C117 C118 120.1 . .
C119 C118 C117 120.0 . .
C118 C119 C120 119.9 . .
C119 C120 C121 120.1 . .
N9 C121 C120 120.0 . .
C122 N10 C126 120.0 . .
C122 N10 K1 84.25(17) . .
C126 N10 K1 122.12(19) . .
N10 C122 C123 120.0 . .
N10 C122 K1 71.63(16) . .
C123 C122 K1 128.12(18) . .
C122 C123 C124 120.0 . .
C125 C124 C123 120.0 . .
C124 C125 C126 119.9 . .
C125 C126 N10 120.0 . .
O15 K2 O15 180.0(2) 2 .
O15 K2 N12 104.5(3) 2 2
O15 K2 N12 75.5(3) . 2
O15 K2 N12 75.5(3) 2 .
O15 K2 N12 104.5(3) . .
N12 K2 N12 180.0(6) 2 .
O15 K2 O17 60.11(11) 2 .
O15 K2 O17 119.89(11) . .
N12 K2 O17 82.2(3) 2 .
N12 K2 O17 97.8(3) . .
O15 K2 O17 119.89(11) 2 2
O15 K2 O17 60.11(11) . 2
N12 K2 O17 97.8(3) 2 2
N12 K2 O17 82.2(3) . 2
O17 K2 O17 180.0(2) . 2
O15 K2 O16 118.49(12) 2 .
O15 K2 O16 61.51(12) . .
N12 K2 O16 80.5(3) 2 .
N12 K2 O16 99.5(3) . .
O17 K2 O16 60.11(11) . .
O17 K2 O16 119.89(11) 2 .
O15 K2 O16 61.51(12) 2 2
O15 K2 O16 118.49(12) . 2
N12 K2 O16 99.5(3) 2 2
N12 K2 O16 80.5(3) . 2
O17 K2 O16 119.89(11) . 2
O17 K2 O16 60.11(11) 2 2
O16 K2 O16 180.0(3) . 2
O15 K2 N11 104.0(2) 2 2
O15 K2 N11 76.0(2) . 2
N12 K2 N11 8.6(3) 2 2
N12 K2 N11 171.4(3) . 2
O17 K2 N11 74.85(18) . 2
O17 K2 N11 105.15(18) 2 2
O16 K2 N11 73.02(17) . 2
O16 K2 N11 106.98(17) 2 2
O15 K2 N11 76.0(2) 2 .
O15 K2 N11 104.0(2) . .
N12 K2 N11 171.4(3) 2 .
N12 K2 N11 8.6(3) . .
O17 K2 N11 105.15(18) . .
O17 K2 N11 74.85(18) 2 .
O16 K2 N11 106.98(17) . .
O16 K2 N11 73.02(17) 2 .
N11 K2 N11 180.0(3) 2 .
O15 K2 C137 80.0(7) 2 2
O15 K2 C137 100.0(7) . 2
N12 K2 C137 24.6(8) 2 2
N12 K2 C137 155.4(8) . 2
O17 K2 C137 66.7(7) . 2
O17 K2 C137 113.3(7) 2 2
O16 K2 C137 89.3(8) . 2
O16 K2 C137 90.7(8) 2 2
N11 K2 C137 24.6(7) 2 2
N11 K2 C137 155.4(7) . 2
O15 K2 C137 99.95(18) 2 .
O15 K2 C137 80.05(18) . .
N12 K2 C137 155.4(4) 2 .
N12 K2 C137 24.6(4) . .
O17 K2 C137 113.30(16) . .
O17 K2 C137 66.70(16) 2 .
O16 K2 C137 90.7(2) . .
O16 K2 C137 89.3(2) 2 .
N11 K2 C137 155.41(9) 2 .
N11 K2 C137 24.59(9) . .
C137 K2 C137 180.0(11) 2 .
C127 O15 C132 111.3(4) . 2
C127 O15 K2 112.6(3) . .
C132 O15 K2 116.3(3) 2 .
C129 O16 C128 112.1(4) . .
C129 O16 K2 112.5(3) . .
C128 O16 K2 112.1(3) . .
C130 O17 C131 111.8(4) . .
C130 O17 K2 115.5(3) . .
C131 O17 K2 114.3(3) . .
O15 C127 C128 108.9(4) . .
O16 C128 C127 109.3(4) . .
O16 C129 C130 109.0(5) . .
O17 C130 C129 108.1(5) . .
O17 C131 C132 108.2(5) . .
O15 C132 C131 108.8(5) 2 .
C133 N11 C137 120.0 . .
C133 N11 K2 100.9(4) . .
C137 N11 K2 90.2(4) . .
N11 C133 C134 120.0 . .
C133 C134 C135 120.0 . .
C136 C135 C134 120.0 . .
C135 C136 C137 120.0 . .
N11 C137 C136 120.0 . .
N11 C137 K2 65.2(4) . .
C136 C137 K2 112.4(4) . .
C138 N12 C142 120.0 . .
C138 N12 K2 123.2(6) . .
C142 N12 K2 106.4(6) . .
N12 C138 C139 120.0 . .
C138 C139 C140 120.0 . .
C141 C140 C139 120.0 . .
C140 C141 C142 119.9 . .
C141 C142 N12 120.0 . .
C141 C142 K2 150.7(5) . .
N12 C142 K2 50.8(5) . .
C157 K3 O20 105.3(6) 2_765 .
C157 K3 O18 95.0(5) 2_765 .
O20 K3 O18 120.1(2) . .
C157 K3 O19 101.0(5) 2_765 .
O20 K3 O19 60.29(11) . .
O18 K3 O19 60.71(12) . .
C157 K3 O21 79.6(5) 2_765 .
O20 K3 O21 60.48(12) . .
O18 K3 O21 174.4(3) . .
O19 K3 O21 118.4(2) . .
C157 K3 O23 68.9(6) 2_765 .
O20 K3 O23 173.7(3) . .
O18 K3 O23 59.35(12) . .
O19 K3 O23 117.6(2) . .
O21 K3 O23 119.4(2) . .
C157 K3 O22 71.4(5) 2_765 .
O20 K3 O22 120.4(2) . .
O18 K3 O22 119.50(19) . .
O19 K3 O22 172.3(3) . .
O21 K3 O22 60.50(12) . .
O23 K3 O22 60.84(11) . .
C157 K3 N13 12.7(8) 2_765 .
O20 K3 N13 98.5(5) . .
O18 K3 N13 89.4(4) . .
O19 K3 N13 88.3(4) . .
O21 K3 N13 84.9(4) . .
O23 K3 N13 75.3(4) . .
O22 K3 N13 84.0(4) . .
C157 K3 C158 26.3(2) 2_765 2_765
O20 K3 C158 91.5(4) . 2_765
O18 K3 C158 82.8(4) . 2_765
O19 K3 C158 74.7(4) . 2_765
O21 K3 C158 91.6(4) . 2_765
O23 K3 C158 82.2(4) . 2_765
O22 K3 C158 97.6(4) . 2_765
N13 K3 C158 13.6(7) . 2_765
C157 K3 K3 137.6(5) 2_765 2_665
O20 K3 K3 105.4(2) . 2_665
O18 K3 K3 94.2(2) . 2_665
O19 K3 K3 119.4(2) . 2_665
O21 K3 K3 90.9(2) . 2_665
O23 K3 K3 80.9(2) . 2_665
O22 K3 K3 68.14(18) . 2_665
N13 K3 K3 149.9(4) . 2_665
C158 K3 K3 161.8(4) 2_765 2_665
C154 O18 C143 111.3 . .
C154 O18 K3 119.23(12) . .
C143 O18 K3 115.43(12) . .
C144 O19 C145 111.2 . .
C144 O19 K3 113.04(12) . .
C145 O19 K3 114.43(12) . .
C146 O20 C147 113.5 . .
C146 O20 K3 116.34(13) . .
C147 O20 K3 117.08(12) . .
C148 O21 C149 112.8 . .
C148 O21 K3 113.10(12) . .
C149 O21 K3 113.03(12) . .
C150 O22 C151 112.4 . .
C150 O22 K3 114.44(12) . .
C151 O22 K3 112.10(12) . .
C152 O23 C153 114.8 . .
C152 O23 K3 114.05(12) . .
C153 O23 K3 114.21(12) . .
O18 C143 C144 110.5 . .
O19 C144 C143 108.5 . .
O19 C145 C146 108.6 . .
O20 C146 C145 109.1 . .
O20 C147 C148 111.9 . .
O21 C148 C147 109.1 . .
O21 C149 C150 110.0 . .
O22 C150 C149 108.5 . .
O22 C151 C152 110.6 . .
O23 C152 C151 108.7 . .
O23 C153 C154 110.5 . .
O18 C154 C153 106.9 . .
C155 N13 C159 120.0 . .
C155 N13 K3 107.0(10) . .
C159 N13 K3 116.6(9) . .
N13 C155 C156 120.0 . .
C155 C156 C157 120.0 . .
C158 C157 C156 120.0 . .
C158 C157 K3 94.3(12) . 2_765
C156 C157 K3 125.9(12) . 2_765
C157 C158 C159 120.0 . .
C157 C158 K3 59.4(10) . 2_765
C159 C158 K3 142.4(8) . 2_765
C158 C159 N13 120.0 . .
C165 C160 C161 120.0 . .
C160 C161 C162 120.0 . .
C163 C162 C161 120.0 . .
C162 C163 C164 120.0 . .
C163 C164 C165 120.0 . .
C160 C165 C164 120.0 . .

loop_
_geom_bond_atom_site_label_1
_geom_bond_atom_site_label_2
_geom_bond_distance
_geom_bond_site_symmetry_2
Pr1 O3 2.266(4) .
Pr1 O4 2.283(4) .
Pr1 O1 2.288(4) .
Pr1 O2 2.302(4) .
Pr1 N2 2.573(4) .
Pr1 N4 2.732(4) .
Pr1 N1 2.850(4) .
O1 N1 1.422(6) .
O2 N2 1.440(5) .
O3 N3 1.430(5) .
O4 N4 1.439(6) .
N1 C8 1.432(7) .
N1 C13 1.510(7) .
N2 C18 1.452(7) .
N2 C23 1.518(7) .
N3 C34 1.442(6) .
N3 C39 1.512(6) .
N4 C44 1.452(7) .
N4 C49 1.521(7) .
C1 C6 1.392(7) .
C1 C2 1.396(7) .
C1 C7 1.497(7) .
C2 C3 1.385(7) .
C3 C4 1.407(7) .
C3 C17 1.489(7) .
C4 C5 1.378(7) .
C5 C6 1.397(7) .
C7 C12 1.396(7) .
C7 C8 1.416(7) .
C8 C9 1.394(8) .
C9 C10 1.379(9) .
C10 C11 1.384(9) .
C11 C12 1.392(8) .
C13 C15 1.521(9) .
C13 C16 1.535(9) .
C13 C14 1.536(9) .
C17 C22 1.403(7) .
C17 C18 1.408(7) .
C18 C19 1.398(7) .
C19 C20 1.379(9) .
C20 C21 1.381(9) .
C21 C22 1.388(8) .
C23 C24 1.520(8) .
C23 C26 1.522(8) .
C23 C25 1.535(8) .
C27 C32 1.392(7) .
C27 C28 1.394(7) .
C27 C33 1.491(7) .
C28 C29 1.392(7) .
C29 C30 1.399(7) .
C29 C43 1.492(7) .
C30 C31 1.380(8) .
C31 C32 1.395(8) .
C33 C34 1.397(7) .
C33 C38 1.398(7) .
C34 C35 1.391(7) .
C35 C36 1.391(8) .
C36 C37 1.388(8) .
C37 C38 1.386(8) .
C39 C41 1.524(7) .
C39 C40 1.528(7) .
C39 C42 1.535(7) .
C43 C48 1.410(7) .
C43 C44 1.411(8) .
C44 C45 1.396(8) .
C45 C46 1.379(9) .
C46 C47 1.383(11) .
C47 C48 1.379(9) .
C49 C52 1.521(8) .
C49 C51 1.526(9) .
C49 C50 1.528(8) .
Pr2 O7 2.264(4) .
Pr2 O6 2.289(4) .
Pr2 O8 2.320(5) .
Pr2 O5 2.382(6) .
Pr2 N6 2.585(5) .
Pr2 N8 2.696(6) .
Pr2 N5 2.907(7) .
Pr2 N7 3.019(5) .
O5 N5 1.371(8) .
O6 N6 1.450(6) .
O7 N7 1.430(6) .
O8 N8 1.437(6) .
N5 C60 1.452(8) .
N5 C65 1.527(8) .
N6 C70 1.457(8) .
N6 C75 1.522(7) .
N7 C86 1.444(7) .
N7 C91 1.518(8) .
N8 C96 1.459(8) .
N8 C101 1.518(8) .
C53 C58 1.395(8) .
C53 C54 1.399(8) .
C53 C59 1.492(7) .
C54 C55 1.381(7) .
C55 C56 1.412(7) .
C55 C69 1.489(8) .
C56 C57 1.376(8) .
C57 C58 1.386(8) .
C59 C64 1.399(8) .
C59 C60 1.401(8) .
C60 C61 1.395(8) .
C61 C62 1.374(9) .
C62 C63 1.389(9) .
C63 C64 1.378(8) .
C65 C68 1.507(12) .
C65 C67 1.508(10) .
C65 C66 1.538(12) .
C69 C74 1.395(8) .
C69 C70 1.413(8) .
C70 C71 1.395(8) .
C71 C72 1.376(9) .
C72 C73 1.392(9) .
C73 C74 1.380(9) .
C75 C77 1.523(9) .
C75 C78 1.528(9) .
C75 C76 1.528(9) .
C79 C84 1.397(8) .
C79 C80 1.400(7) .
C79 C85 1.481(8) .
C80 C81 1.386(7) .
C81 C82 1.391(8) .
C81 C95 1.491(8) .
C82 C83 1.385(8) .
C83 C84 1.383(8) .
C85 C86 1.403(8) .
C85 C90 1.406(8) .
C86 C87 1.393(8) .
C87 C88 1.386(9) .
C88 C89 1.373(10) .
C89 C90 1.385(9) .
C91 C93 1.507(8) .
C91 C94 1.522(10) .
C91 C92 1.523(9) .
C95 C100 1.395(9) .
C95 C96 1.399(9) .
C96 C97 1.407(9) .
C97 C98 1.367(12) .
C98 C99 1.357(13) .
C99 C100 1.393(11) .
C101 C102 1.527(14) .
C101 C104 1.529(14) .
C101 C103 1.533(9) .
K1 O12 2.772(4) .
K1 O14 2.774(4) .
K1 O9 2.786(4) .
K1 N9 2.794(3) .
K1 O10 2.812(4) .
K1 O11 2.829(4) .
K1 O13 2.885(4) .
K1 N10 3.236(4) .
K1 C122 3.393(4) .
K1 C105 3.533(5) .
O9 C105 1.420(7) .
O9 C116 1.421(6) .
O10 C106 1.417(6) .
O10 C107 1.427(6) .
O11 C108 1.423(7) .
O11 C109 1.427(7) .
O12 C110 1.421(7) .
O12 C111 1.424(7) .
O13 C113 1.419(7) .
O13 C112 1.421(7) .
O14 C115 1.415(8) .
O14 C114 1.430(7) .
C105 C106 1.494(8) .
C107 C108 1.502(8) .
C109 C110 1.491(8) .
C111 C112 1.496(9) .
C113 C114 1.493(10) .
C115 C116 1.500(8) .
N9 C121 1.3939 .
N9 C117 1.3941 .
C117 C118 1.3953 .
C118 C119 1.3939 .
C119 C120 1.3939 .
C120 C121 1.3950 .
N10 C122 1.3937 .
N10 C126 1.3947 .
C122 C123 1.3940 .
C123 C124 1.3951 .
C124 C125 1.3937 .
C125 C126 1.3943 .
K2 O15 2.782(4) 2
K2 O15 2.782(4) .
K2 N12 2.792(10) 2
K2 N12 2.792(10) .
K2 O17 2.819(4) .
K2 O17 2.819(4) 2
K2 O16 2.825(4) .
K2 O16 2.825(4) 2
K2 N11 3.044(10) 2
K2 N11 3.044(10) .
K2 C137 3.353(11) 2
K2 C137 3.353(11) .
O15 C127 1.425(7) .
O15 C132 1.432(7) 2
O16 C129 1.415(7) .
O16 C128 1.422(7) .
O17 C130 1.423(7) .
O17 C131 1.432(7) .
C127 C128 1.496(8) .
C129 C130 1.499(9) .
C131 C132 1.495(8) .
C132 O15 1.432(7) 2
N11 C133 1.3944 .
N11 C137 1.3952 .
C133 C134 1.3952 .
C134 C135 1.3953 .
C135 C136 1.3944 .
C136 C137 1.3954 .
N12 C138 1.3938 .
N12 C142 1.3954 .
C138 C139 1.3945 .
C139 C140 1.3954 .
C140 C141 1.3940 .
C141 C142 1.3946 .
K3 C157 2.71(2) 2_765
K3 O20 2.737(5) .
K3 O18 2.750(6) .
K3 O19 2.759(6) .
K3 O21 2.784(6) .
K3 O23 2.790(5) .
K3 O22 2.798(6) .
K3 N13 3.11(2) .
K3 C158 3.14(2) 2_765
K3 K3 4.653(11) 2_665
O18 C154 1.4213 .
O18 C143 1.4251 .
O19 C144 1.4180 .
O19 C145 1.4233 .
O20 C146 1.3879 .
O20 C147 1.4120 .
O21 C148 1.3925 .
O21 C149 1.4281 .
O22 C150 1.3894 .
O22 C151 1.4285 .
O23 C152 1.4110 .
O23 C153 1.4319 .
C143 C144 1.4450 .
C145 C146 1.4694 .
C147 C148 1.4688 .
C149 C150 1.4717 .
C151 C152 1.4550 .
C153 C154 1.4562 .
N13 C155 1.3947 .
N13 C159 1.3955 .
C155 C156 1.3949 .
C156 C157 1.3955 .
C157 C158 1.3947 .
C157 K3 2.71(2) 2_765
C158 C159 1.3950 .
C158 K3 3.14(2) 2_765
C160 C165 1.3943 .
C160 C161 1.3944 .
C161 C162 1.3951 .
C162 C163 1.3940 .
C163 C164 1.3943 .
C164 C165 1.3954 .
